data_7016750
loop_
_publ_author_name
'Glasson, Christopher R. K.'
'Meehan, George V.'
'Motti, Cherie A.'
'Clegg, Jack K.'
'Turner, Peter'
'Jensen, Paul'
'Lindoy, Leonard F.'

_publ_section_title
;
 New nickel(ii) and iron(ii) helicates and tetrahedra derived from
 expanded quaterpyridines.
;
_journal_issue 40
_journal_name_full 'Dalton transactions (Cambridge, England : 2003)'
_journal_page_first 10481
_journal_page_last 10490
_journal_paper_doi 10.1039/c1dt10667h
_journal_volume 40
_journal_year 2011
_chemical_formula_moiety
;
C180 H156 F48 Fe4 N24 O12 P8, 3(C2 H3 N), 9.35(H2 O)
;
_chemical_formula_sum 'C186 H183.7 F48 Fe4 N27 O21.35 P8'
_chemical_formula_weight 4522.06
_chemical_name_systematic
;
?
;
_space_group_IT_number 2
_symmetry_cell_setting triclinic
_symmetry_Int_Tables_number 2
_symmetry_space_group_name_Hall '-P 1'
_symmetry_space_group_name_H-M 'P -1'
_atom_sites_solution_hydrogens geom
_atom_sites_solution_primary direct
_atom_sites_solution_secondary difmap
_audit_creation_method SHELXL-97
_cell_angle_alpha 82.126(3)
_cell_angle_beta 76.935(3)
_cell_angle_gamma 73.436(3)
_cell_formula_units_Z 2
_cell_length_a 20.2470(12)
_cell_length_b 20.7900(12)
_cell_length_c 30.5460(17)
_cell_measurement_reflns_used 9454
_cell_measurement_temperature 150(2)
_cell_measurement_theta_max 28.830
_cell_measurement_theta_min 2.250
_cell_volume 11969.0(12)
_computing_cell_refinement 'SAINT (Bruker-Nonius, 2003)'
_computing_data_collection 'APEX (Bruker-Nonius, 2003)'
_computing_data_reduction 'SAINT (Bruker-Nonius, 2003), XPREP (Bruker-Nonius, 2003)'
_computing_molecular_graphics
;ORTEP-3 (Farrugia, 1997)
WINGX-32 (Farrugia, 1999)
;
_computing_publication_material 'enCIFer 1.1 (CCDC, 2005)'
_computing_structure_refinement 'SHELXL-97 (Sheldrick, 1997)'
_computing_structure_solution 'SIR97 (Altomare, et. al. 1999)'
_diffrn_ambient_temperature 150(2)
_diffrn_measured_fraction_theta_full 0.996
_diffrn_measured_fraction_theta_max 0.996
_diffrn_measurement_device_type APEXII-FR591
_diffrn_measurement_method \w+\f
_diffrn_radiation_monochromator graphite
_diffrn_radiation_source 'rotating anode'
_diffrn_radiation_type MoK\a
_diffrn_radiation_wavelength 0.71073
_diffrn_reflns_av_R_equivalents 0.0424
_diffrn_reflns_av_sigmaI/netI 0.0321
_diffrn_reflns_limit_h_max 24
_diffrn_reflns_limit_h_min -24
_diffrn_reflns_limit_k_max 25
_diffrn_reflns_limit_k_min -25
_diffrn_reflns_limit_l_max 36
_diffrn_reflns_limit_l_min -36
_diffrn_reflns_number 280847
_diffrn_reflns_theta_full 25.00
_diffrn_reflns_theta_max 25.35
_diffrn_reflns_theta_min 2.92
_diffrn_standards_decay_% 0
_diffrn_standards_interval_count 0
_diffrn_standards_interval_time 0
_diffrn_standards_number 0
_exptl_absorpt_coefficient_mu 0.387
_exptl_absorpt_correction_T_max 1.00000
_exptl_absorpt_correction_T_min 0.744008
_exptl_absorpt_correction_type multi-scan
_exptl_absorpt_process_details 'SADABS (Sheldrick, 2003)'
_exptl_crystal_colour red
_exptl_crystal_density_diffrn 1.255
_exptl_crystal_density_method 'not measured'
_exptl_crystal_description prism
_exptl_crystal_F_000 4631
_exptl_crystal_size_max 0.250
_exptl_crystal_size_mid 0.150
_exptl_crystal_size_min 0.100
_refine_diff_density_max 1.761
_refine_diff_density_min -1.173
_refine_diff_density_rms 0.161
_refine_ls_extinction_method none
_refine_ls_goodness_of_fit_ref 1.384
_refine_ls_hydrogen_treatment constr
_refine_ls_matrix_type full
_refine_ls_number_parameters 2760
_refine_ls_number_reflns 43649
_refine_ls_number_restraints 272
_refine_ls_restrained_S_all 1.382
_refine_ls_R_factor_all 0.1473
_refine_ls_R_factor_gt 0.1192
_refine_ls_shift/su_max 0.001
_refine_ls_shift/su_mean 0.000
_refine_ls_structure_factor_coef Fsqd
_refine_ls_weighting_details 'calc w=1/[\s^2^(Fo^2^)+(0.1000P)^2^+50.5000P] where P=(Fo^2^+2Fc^2^)/3'
_refine_ls_weighting_scheme calc
_refine_ls_wR_factor_gt 0.3016
_refine_ls_wR_factor_ref 0.3245
_reflns_number_gt 33936
_reflns_number_total 43649
_reflns_threshold_expression >2sigma(I)
_cod_data_source_file c1dt10667h.txt
_cod_data_source_block lj139sad
_cod_depositor_comments
;
The following automatic conversions were performed:
data name '_intl_tables_symmetry_number' replaced with
'_symmetry_Int_Tables_number' as specified in the replacement file
'/home/antanas/src/cod-tools/trunk/data/replacement-values/replacement_tags.lst'.

Automatic conversion script
Id: cif_correct_tags 4998 2017-03-02 13:24:31Z antanas 
;
_cod_original_sg_symbol_Hall '-p 1'
_cod_original_sg_symbol_H-M P-1
_cod_original_formula_sum 'C186 H183.70 F48 Fe4 N27 O21.35 P8'
_cod_database_code 7016750

loop_
_symmetry_equiv_pos_as_xyz
'x, y, z'
'-x, -y, -z'

loop_
_atom_site_label
_atom_site_type_symbol
_atom_site_fract_x
_atom_site_fract_y
_atom_site_fract_z
_atom_site_U_iso_or_equiv
_atom_site_adp_type
_atom_site_occupancy
_atom_site_symmetry_multiplicity
_atom_site_calc_flag
_atom_site_refinement_flags
_atom_site_disorder_assembly
_atom_site_disorder_group
C1 C 1.2900(4) 0.4248(4) 0.3082(3) 0.064(2) Uani 1 1 d . . .
H1A H 1.3113 0.4111 0.3349 0.096 Uiso 1 1 calc R . .
H1B H 1.3190 0.4486 0.2854 0.096 Uiso 1 1 calc R . .
H1C H 1.2868 0.3849 0.2959 0.096 Uiso 1 1 calc R . .
C2 C 1.2172(4) 0.4710(4) 0.3210(3) 0.0474(16) Uani 1 1 d . . .
C3 C 1.2075(4) 0.5393(4) 0.3229(3) 0.060(2) Uani 1 1 d . . .
H3 H 1.2468 0.5578 0.3155 0.072 Uiso 1 1 calc R . .
C4 C 1.1406(4) 0.5804(4) 0.3355(3) 0.057(2) Uani 1 1 d . . .
H4 H 1.1335 0.6272 0.3372 0.068 Uiso 1 1 calc R . .
C5 C 1.0838(4) 0.5525(3) 0.3456(2) 0.0393(14) Uani 1 1 d . . .
C6 C 1.1585(3) 0.4474(3) 0.3313(2) 0.0365(14) Uani 1 1 d . . .
H6 H 1.1648 0.4005 0.3303 0.044 Uiso 1 1 calc R . .
C7 C 1.0104(3) 0.5912(3) 0.3576(2) 0.0373(14) Uani 1 1 d . . .
C8 C 0.9888(4) 0.6586(3) 0.3668(3) 0.0500(17) Uani 1 1 d . . .
H8 H 1.0227 0.6824 0.3662 0.060 Uiso 1 1 calc R . .
C9 C 0.9182(4) 0.6908(3) 0.3767(2) 0.0497(18) Uani 1 1 d . . .
H9 H 0.9035 0.7368 0.3829 0.060 Uiso 1 1 calc R . .
C10 C 0.8693(4) 0.6567(3) 0.3777(2) 0.0413(16) Uani 1 1 d . . .
C11 C 0.8936(3) 0.5878(3) 0.36925(19) 0.0360(14) Uani 1 1 d . . .
H11 H 0.8602 0.5631 0.3705 0.043 Uiso 1 1 calc R . .
C12 C 0.7926(4) 0.6900(3) 0.3872(2) 0.0409(15) Uani 1 1 d . . .
C13 C 0.7422(4) 0.6591(3) 0.4118(2) 0.0498(18) Uani 1 1 d . . .
C14 C 0.6715(4) 0.6936(3) 0.4198(2) 0.0462(17) Uani 1 1 d . . .
H14 H 0.6381 0.6706 0.4362 0.055 Uiso 1 1 calc R . .
C15 C 0.6475(4) 0.7618(3) 0.4044(2) 0.0396(15) Uani 1 1 d . . .
C16 C 0.6982(4) 0.7935(3) 0.3810(2) 0.0446(17) Uani 1 1 d . . .
C17 C 0.7697(4) 0.7575(3) 0.3722(2) 0.0448(16) Uani 1 1 d . . .
H17 H 0.8033 0.7800 0.3554 0.054 Uiso 1 1 calc R . .
C18 C 0.5710(4) 0.7951(3) 0.4151(2) 0.0374(14) Uani 1 1 d . . .
C19 C 0.5269(4) 0.7688(3) 0.4509(2) 0.0483(17) Uani 1 1 d . . .
H19 H 0.5464 0.7304 0.4691 0.058 Uiso 1 1 calc R . .
C20 C 0.4558(4) 0.7978(3) 0.4600(2) 0.0481(17) Uani 1 1 d . . .
H20 H 0.4262 0.7791 0.4840 0.058 Uiso 1 1 calc R . .
C21 C 0.4270(4) 0.8553(3) 0.4336(2) 0.0414(15) Uani 1 1 d . . .
C22 C 0.5381(4) 0.8532(3) 0.3908(2) 0.0357(14) Uani 1 1 d . . .
H22 H 0.5664 0.8729 0.3665 0.043 Uiso 1 1 calc R . .
C23 C 0.3526(4) 0.8895(3) 0.4392(2) 0.0442(16) Uani 1 1 d . . .
C24 C 0.2996(4) 0.8667(4) 0.4687(3) 0.060(2) Uani 1 1 d . . .
H24 H 0.3109 0.8261 0.4873 0.072 Uiso 1 1 calc R . .
C25 C 0.2305(5) 0.9032(5) 0.4711(3) 0.072(3) Uani 1 1 d . . .
H25 H 0.1941 0.8880 0.4915 0.087 Uiso 1 1 calc R . .
C26 C 0.2142(5) 0.9620(4) 0.4436(3) 0.066(2) Uani 1 1 d . . .
C27 C 0.2686(4) 0.9807(4) 0.4147(3) 0.056(2) Uani 1 1 d . . .
H27 H 0.2580 1.0203 0.3951 0.067 Uiso 1 1 calc R . .
C28 C 0.1381(5) 1.0032(6) 0.4457(4) 0.097(4) Uani 1 1 d . . .
H28A H 0.1230 1.0304 0.4717 0.146 Uiso 1 1 calc R . .
H28B H 0.1079 0.9728 0.4487 0.146 Uiso 1 1 calc R . .
H28C H 0.1344 1.0328 0.4180 0.146 Uiso 1 1 calc R . .
C29 C 0.7205(6) 0.5690(5) 0.4639(4) 0.101(4) Uani 1 1 d . . .
H29A H 0.6940 0.6041 0.4843 0.152 Uiso 1 1 calc R . .
H29B H 0.7473 0.5307 0.4807 0.152 Uiso 1 1 calc RD . .
H29C H 0.6878 0.5541 0.4509 0.152 Uiso 1 1 calc R . .
C30 C 0.7281(5) 0.8953(4) 0.3456(4) 0.088(4) Uani 1 1 d . . .
H30A H 0.7657 0.8855 0.3628 0.132 Uiso 1 1 calc R . .
H30B H 0.7063 0.9439 0.3435 0.132 Uiso 1 1 calc R . .
H30C H 0.7478 0.8802 0.3152 0.132 Uiso 1 1 calc R . .
C31 C 1.0795(4) 0.4121(4) 0.5157(2) 0.0525(19) Uani 1 1 d . . .
H31A H 1.1021 0.3645 0.5225 0.079 Uiso 1 1 calc R . .
H31B H 1.0572 0.4337 0.5439 0.079 Uiso 1 1 calc R . .
H31C H 1.1149 0.4345 0.4985 0.079 Uiso 1 1 calc R . .
C32 C 1.0247(4) 0.4178(3) 0.4884(2) 0.0418(15) Uani 1 1 d . . .
C33 C 0.9600(5) 0.4049(4) 0.5078(2) 0.058(2) Uani 1 1 d . . .
H33 H 0.9495 0.3930 0.5393 0.070 Uiso 1 1 calc R . .
C34 C 0.9110(5) 0.4094(5) 0.4816(3) 0.061(2) Uani 1 1 d . . .
H34 H 0.8661 0.4027 0.4950 0.074 Uiso 1 1 calc R . .
C35 C 0.9292(4) 0.4240(4) 0.4351(2) 0.0432(15) Uani 1 1 d . . .
C36 C 1.0365(3) 0.4353(3) 0.4425(2) 0.0344(13) Uani 1 1 d . . .
H36 H 1.0794 0.4462 0.4289 0.041 Uiso 1 1 calc R . .
C37 C 0.8841(4) 0.4263(4) 0.4030(2) 0.0453(16) Uani 1 1 d . . .
C38 C 0.8172(5) 0.4162(5) 0.4144(3) 0.066(2) Uani 1 1 d . . .
H38 H 0.7969 0.4076 0.4451 0.079 Uiso 1 1 calc R . .
C39 C 0.7800(4) 0.4187(6) 0.3811(3) 0.069(3) Uani 1 1 d . . .
H39 H 0.7338 0.4127 0.3889 0.083 Uiso 1 1 calc R . .
C40 C 0.8108(4) 0.4299(5) 0.3364(3) 0.055(2) Uani 1 1 d . . .
C41 C 0.8772(3) 0.4399(4) 0.3274(2) 0.0400(15) Uani 1 1 d . . .
H41 H 0.8989 0.4478 0.2969 0.048 Uiso 1 1 calc R . .
C42 C 0.7766(4) 0.4270(5) 0.2981(3) 0.059(2) Uani 1 1 d . . .
C43 C 0.7849(4) 0.4691(4) 0.2566(3) 0.0551(19) Uani 1 1 d . . .
C44 C 0.7585(4) 0.4595(5) 0.2209(3) 0.058(2) Uani 1 1 d . . .
H44 H 0.7646 0.4863 0.1932 0.069 Uiso 1 1 calc R . .
C45 C 0.7201(3) 0.4065(5) 0.2264(2) 0.055(2) Uani 1 1 d . . .
C46 C 0.7039(4) 0.3784(5) 0.2679(3) 0.059(2) Uani 1 1 d . . .
C47 C 0.7336(5) 0.3870(5) 0.3033(3) 0.061(2) Uani 1 1 d . . .
H47 H 0.7228 0.3636 0.3318 0.073 Uiso 1 1 calc R . .
C48 C 0.6904(3) 0.3954(5) 0.1884(2) 0.053(2) Uani 1 1 d . . .
C49 C 0.7298(4) 0.3750(6) 0.1474(3) 0.080(3) Uani 1 1 d . . .
H49 H 0.7793 0.3687 0.1412 0.096 Uiso 1 1 calc R . .
C50 C 0.6971(4) 0.3634(5) 0.1146(3) 0.067(3) Uani 1 1 d . . .
H50 H 0.7238 0.3497 0.0860 0.080 Uiso 1 1 calc R . .
C51 C 0.6247(3) 0.3723(3) 0.1247(2) 0.0391(15) Uani 1 1 d . . .
C52 C 0.6185(3) 0.4066(3) 0.1949(2) 0.0328(13) Uani 1 1 d . . .
H52 H 0.5909 0.4223 0.2228 0.039 Uiso 1 1 calc R . .
C53 C 0.5831(3) 0.3576(3) 0.0954(2) 0.0372(14) Uani 1 1 d . . .
C54 C 0.6123(4) 0.3273(4) 0.0552(2) 0.0504(18) Uani 1 1 d . . .
H54 H 0.6614 0.3182 0.0437 0.061 Uiso 1 1 calc R . .
C55 C 0.5687(5) 0.3102(4) 0.0319(3) 0.057(2) Uani 1 1 d . . .
H55 H 0.5879 0.2896 0.0043 0.068 Uiso 1 1 calc R . .
C56 C 0.4968(4) 0.3237(3) 0.0495(2) 0.0453(17) Uani 1 1 d . . .
C57 C 0.4713(4) 0.3568(3) 0.0888(2) 0.0377(14) Uani 1 1 d . . .
H57 H 0.4220 0.3684 0.1001 0.045 Uiso 1 1 calc R . .
C58 C 0.4470(5) 0.3034(5) 0.0275(3) 0.067(2) Uani 1 1 d . . .
H58A H 0.4096 0.3432 0.0211 0.100 Uiso 1 1 calc R . .
H58B H 0.4262 0.2706 0.0479 0.100 Uiso 1 1 calc R . .
H58C H 0.4727 0.2833 -0.0007 0.100 Uiso 1 1 calc R . .
C59 C 0.7820(7) 0.5798(5) 0.2712(4) 0.086(3) Uani 1 1 d . . .
H59A H 0.7506 0.6078 0.2517 0.129 Uiso 1 1 calc R . .
H59B H 0.8146 0.6044 0.2754 0.129 Uiso 1 1 calc R . .
H59C H 0.7541 0.5691 0.3005 0.129 Uiso 1 1 calc R . .
C60 C 0.6481(7) 0.2985(7) 0.3143(4) 0.100(4) Uani 1 1 d . . .
H60A H 0.6912 0.2703 0.3236 0.150 Uiso 1 1 calc R . .
H60B H 0.6175 0.2702 0.3127 0.150 Uiso 1 1 calc R . .
H60C H 0.6235 0.3319 0.3364 0.150 Uiso 1 1 calc R . .
C61 C 1.1213(5) 0.1888(4) 0.3893(3) 0.069(2) Uani 1 1 d . . .
H61A H 1.0797 0.1754 0.4066 0.104 Uiso 1 1 calc R . .
H61B H 1.1437 0.2042 0.4096 0.104 Uiso 1 1 calc R . .
H61C H 1.1545 0.1502 0.3742 0.104 Uiso 1 1 calc R . .
C62 C 1.0996(4) 0.2452(3) 0.3543(2) 0.0455(16) Uani 1 1 d . . .
C63 C 1.1056(4) 0.2335(3) 0.3103(3) 0.0529(19) Uani 1 1 d . . .
H63 H 1.1247 0.1891 0.3010 0.063 Uiso 1 1 calc R . .
C64 C 1.0838(4) 0.2862(3) 0.2794(2) 0.0470(17) Uani 1 1 d . . .
H64 H 1.0881 0.2782 0.2489 0.056 Uiso 1 1 calc R . .
C65 C 1.0555(3) 0.3510(3) 0.2935(2) 0.0323(13) Uani 1 1 d . . .
C66 C 1.0715(3) 0.3109(3) 0.3661(2) 0.0385(14) Uani 1 1 d . . .
H66 H 1.0670 0.3192 0.3966 0.046 Uiso 1 1 calc R . .
C67 C 1.0342(3) 0.4112(3) 0.26379(19) 0.0288(12) Uani 1 1 d . . .
C68 C 1.0324(3) 0.4113(3) 0.2185(2) 0.0351(13) Uani 1 1 d . . .
H68 H 1.0433 0.3700 0.2051 0.042 Uiso 1 1 calc R . .
C69 C 1.0147(3) 0.4716(3) 0.1931(2) 0.0367(14) Uani 1 1 d . . .
H69 H 1.0129 0.4720 0.1622 0.044 Uiso 1 1 calc R . .
C70 C 0.9995(3) 0.5318(3) 0.2131(2) 0.0333(13) Uani 1 1 d . . .
C71 C 0.9995(3) 0.5281(3) 0.2591(2) 0.0324(13) Uani 1 1 d . . .
H71 H 0.9885 0.5689 0.2731 0.039 Uiso 1 1 calc R . .
C72 C 0.9830(3) 0.5983(3) 0.1878(2) 0.0352(13) Uani 1 1 d . . .
C73 C 1.0262(4) 0.6403(3) 0.1826(2) 0.0429(15) Uani 1 1 d . . .
C74 C 1.0112(4) 0.7012(3) 0.1573(2) 0.0427(15) Uani 1 1 d . . .
H74 H 1.0424 0.7290 0.1530 0.051 Uiso 1 1 calc R . .
C75 C 0.9524(3) 0.7230(3) 0.1380(2) 0.0328(13) Uani 1 1 d . . .
C76 C 0.9050(3) 0.6809(3) 0.1458(2) 0.0381(14) Uani 1 1 d . . .
C77 C 0.9213(4) 0.6195(3) 0.1698(2) 0.0404(15) Uani 1 1 d . . .
H77 H 0.8906 0.5911 0.1743 0.048 Uiso 1 1 calc R . .
C78 C 0.9393(3) 0.7877(3) 0.1101(2) 0.0307(12) Uani 1 1 d . . .
C79 C 0.9562(3) 0.8436(3) 0.1194(2) 0.0389(14) Uani 1 1 d . . .
H79 H 0.9751 0.8422 0.1454 0.047 Uiso 1 1 calc R . .
C80 C 0.9456(4) 0.9014(3) 0.0908(2) 0.0420(15) Uani 1 1 d . . .
H80 H 0.9569 0.9400 0.0973 0.050 Uiso 1 1 calc R . .
C81 C 0.9182(3) 0.9034(3) 0.0523(2) 0.0318(12) Uani 1 1 d . . .
C82 C 0.9116(3) 0.7933(3) 0.07108(19) 0.0276(11) Uani 1 1 d . . .
H82 H 0.8994 0.7554 0.0643 0.033 Uiso 1 1 calc R . .
C83 C 0.9064(3) 0.9608(3) 0.0192(2) 0.0324(13) Uani 1 1 d . . .
C84 C 0.9144(4) 1.0239(3) 0.0234(3) 0.0431(15) Uani 1 1 d . . .
H84 H 0.9284 1.0320 0.0494 0.052 Uiso 1 1 calc R . .
C85 C 0.9018(4) 1.0748(3) -0.0104(3) 0.0448(16) Uani 1 1 d . . .
H85 H 0.9061 1.1182 -0.0074 0.054 Uiso 1 1 calc R . .
C86 C 0.8830(3) 1.0621(3) -0.0486(2) 0.0395(15) Uani 1 1 d . . .
C87 C 0.8772(3) 0.9975(3) -0.0504(2) 0.0343(13) Uani 1 1 d . . .
H87 H 0.8653 0.9879 -0.0767 0.041 Uiso 1 1 calc R . .
C88 C 0.8691(4) 1.1143(3) -0.0875(3) 0.0534(19) Uani 1 1 d . . .
H88A H 0.8183 1.1315 -0.0859 0.080 Uiso 1 1 calc R . .
H88B H 0.8911 1.0937 -0.1161 0.080 Uiso 1 1 calc R . .
H88C H 0.8889 1.1515 -0.0857 0.080 Uiso 1 1 calc R . .
C89 C 1.1252(5) 0.6619(5) 0.2030(4) 0.078(3) Uani 1 1 d . . .
H89A H 1.1458 0.6750 0.1719 0.117 Uiso 1 1 calc R . .
H89B H 1.1628 0.6398 0.2196 0.117 Uiso 1 1 calc R . .
H89C H 1.0952 0.7022 0.2177 0.117 Uiso 1 1 calc R . .
C90 C 0.7918(4) 0.6696(4) 0.1426(3) 0.0516(18) Uani 1 1 d . . .
H90A H 0.8095 0.6253 0.1305 0.077 Uiso 1 1 calc R . .
H90B H 0.7496 0.6949 0.1311 0.077 Uiso 1 1 calc R . .
H90C H 0.7802 0.6639 0.1756 0.077 Uiso 1 1 calc R . .
C91 C 0.2979(6) 1.2386(4) 0.3422(4) 0.078(3) Uani 1 1 d . . .
H91A H 0.3315 1.2628 0.3245 0.118 Uiso 1 1 calc R . .
H91B H 0.3005 1.2351 0.3741 0.118 Uiso 1 1 calc R . .
H91C H 0.2503 1.2632 0.3383 0.118 Uiso 1 1 calc R . .
C92 C 0.3158(4) 1.1686(3) 0.3262(3) 0.0537(19) Uani 1 1 d . . .
C93 C 0.2986(5) 1.1576(4) 0.2872(3) 0.061(2) Uani 1 1 d . . .
H93 H 0.2764 1.1944 0.2688 0.073 Uiso 1 1 calc R . .
C94 C 0.3140(5) 1.0924(4) 0.2752(3) 0.066(2) Uani 1 1 d . . .
H94 H 0.3019 1.0840 0.2487 0.079 Uiso 1 1 calc R . .
C95 C 0.3475(5) 1.0392(3) 0.3022(3) 0.055(2) Uani 1 1 d . . .
C96 C 0.3484(4) 1.1134(3) 0.3527(2) 0.0436(16) Uani 1 1 d . . .
H96 H 0.3593 1.1210 0.3799 0.052 Uiso 1 1 calc R . .
C97 C 0.3662(5) 0.9684(4) 0.2927(3) 0.061(2) Uani 1 1 d . . .
C98 C 0.3520(7) 0.9447(4) 0.2569(3) 0.090(4) Uani 1 1 d . . .
H98 H 0.3284 0.9755 0.2358 0.108 Uiso 1 1 calc R . .
C99 C 0.3718(6) 0.8765(4) 0.2513(3) 0.083(3) Uani 1 1 d . . .
H99 H 0.3635 0.8602 0.2260 0.100 Uiso 1 1 calc R . .
C100 C 0.4040(5) 0.8322(4) 0.2833(3) 0.059(2) Uani 1 1 d . . .
C101 C 0.4164(4) 0.8591(3) 0.3189(2) 0.0486(18) Uani 1 1 d . . .
H101 H 0.4375 0.8288 0.3412 0.058 Uiso 1 1 calc R . .
C102 C 0.4215(5) 0.7579(4) 0.2816(3) 0.057(2) Uani 1 1 d . . .
C103 C 0.4053(6) 0.7166(4) 0.3175(3) 0.071(3) Uani 1 1 d . . .
C104 C 0.4181(6) 0.6472(4) 0.3136(3) 0.069(3) Uani 1 1 d . . .
H104 H 0.4042 0.6198 0.3397 0.082 Uiso 1 1 calc R . .
C105 C 0.4484(5) 0.6185(4) 0.2759(3) 0.061(2) Uani 1 1 d . . .
C106 C 0.4814(4) 0.6589(4) 0.2391(3) 0.0532(18) Uani 1 1 d . . .
C107 C 0.4652(5) 0.7285(4) 0.2425(3) 0.057(2) Uani 1 1 d . . .
H107 H 0.4838 0.7561 0.2182 0.069 Uiso 1 1 calc R . .
C108 C 0.4564(4) 0.5464(4) 0.2725(2) 0.0482(17) Uani 1 1 d . . .
C109 C 0.4622(5) 0.4990(4) 0.3095(2) 0.0534(19) Uani 1 1 d . . .
H109 H 0.4631 0.5121 0.3379 0.064 Uiso 1 1 calc R . .
C110 C 0.4666(4) 0.4320(3) 0.3043(2) 0.0443(16) Uani 1 1 d . . .
H110 H 0.4688 0.3995 0.3294 0.053 Uiso 1 1 calc R . .
C111 C 0.4677(3) 0.4134(3) 0.2619(2) 0.0289(12) Uani 1 1 d . . .
C112 C 0.4564(3) 0.5235(3) 0.2318(2) 0.0315(12) Uani 1 1 d . . .
H112 H 0.4506 0.5555 0.2067 0.038 Uiso 1 1 calc R . .
C113 C 0.4742(3) 0.3449(3) 0.2521(2) 0.0315(12) Uani 1 1 d . . .
C114 C 0.4747(4) 0.2902(3) 0.2842(2) 0.0429(15) Uani 1 1 d . . .
H114 H 0.4709 0.2958 0.3151 0.052 Uiso 1 1 calc R . .
C115 C 0.4807(4) 0.2278(3) 0.2705(3) 0.0491(17) Uani 1 1 d . . .
H115 H 0.4808 0.1904 0.2922 0.059 Uiso 1 1 calc R . .
C116 C 0.4868(4) 0.2195(3) 0.2253(3) 0.0474(17) Uani 1 1 d . . .
C117 C 0.4852(3) 0.2762(3) 0.1951(2) 0.0368(14) Uani 1 1 d . . .
H117 H 0.4885 0.2714 0.1641 0.044 Uiso 1 1 calc R . .
C118 C 0.4951(6) 0.1518(4) 0.2086(3) 0.071(3) Uani 1 1 d . . .
H11A H 0.5440 0.1251 0.2062 0.106 Uiso 1 1 calc R . .
H11B H 0.4823 0.1585 0.1789 0.106 Uiso 1 1 calc R . .
H11C H 0.4642 0.1279 0.2298 0.106 Uiso 1 1 calc R . .
C119 C 0.3489(9) 0.7068(7) 0.3966(4) 0.117(5) Uani 1 1 d . . .
H11D H 0.3277 0.7356 0.4216 0.175 Uiso 1 1 calc R . .
H11E H 0.3914 0.6737 0.4033 0.175 Uiso 1 1 calc R . .
H11F H 0.3154 0.6834 0.3924 0.175 Uiso 1 1 calc R . .
C120 C 0.5948(5) 0.5996(5) 0.2036(3) 0.072(3) Uani 1 1 d . . .
H12A H 0.6151 0.6318 0.2129 0.109 Uiso 1 1 calc R . .
H12B H 0.6225 0.5834 0.1746 0.109 Uiso 1 1 calc R . .
H12C H 0.5955 0.5614 0.2264 0.109 Uiso 1 1 calc R . .
C121 C 0.3792(5) 1.0763(4) 0.5325(3) 0.067(2) Uani 1 1 d . . .
H12F H 0.4102 1.0729 0.5537 0.101 Uiso 1 1 calc R . .
H12G H 0.3526 1.0424 0.5420 0.101 Uiso 1 1 calc R . .
H12H H 0.3465 1.1213 0.5324 0.101 Uiso 1 1 calc R . .
C122 C 0.4224(5) 1.0646(3) 0.4861(2) 0.0520(19) Uani 1 1 d . . .
C123 C 0.4795(5) 1.0897(4) 0.4695(3) 0.060(2) Uani 1 1 d . . .
H123 H 0.4937 1.1144 0.4880 0.072 Uiso 1 1 calc R . .
C124 C 0.5160(5) 1.0794(4) 0.4268(3) 0.0532(19) Uani 1 1 d . . .
H124 H 0.5559 1.0967 0.4156 0.064 Uiso 1 1 calc R . .
C125 C 0.4954(4) 1.0437(3) 0.3994(2) 0.0427(16) Uani 1 1 d . . .
C126 C 0.4039(4) 1.0275(3) 0.4574(2) 0.0475(17) Uani 1 1 d . . .
H126 H 0.3649 1.0091 0.4685 0.057 Uiso 1 1 calc R . .
C127 C 0.5299(4) 1.0307(3) 0.3525(2) 0.0421(16) Uani 1 1 d . . .
C128 C 0.5836(4) 1.0577(3) 0.3282(2) 0.0501(18) Uani 1 1 d . . .
H128 H 0.6019 1.0853 0.3420 0.060 Uiso 1 1 calc R . .
C129 C 0.6104(5) 1.0441(3) 0.2835(2) 0.0530(19) Uani 1 1 d . . .
H129 H 0.6460 1.0636 0.2661 0.064 Uiso 1 1 calc R . .
C130 C 0.5845(5) 1.0016(3) 0.2643(2) 0.0517(19) Uani 1 1 d . A .
C131 C 0.5320(4) 0.9751(3) 0.2909(2) 0.0461(18) Uani 1 1 d . . .
H131 H 0.5152 0.9451 0.2782 0.055 Uiso 1 1 calc R . .
C132 C 0.6097(3) 0.9874(3) 0.2156(2) 0.0501(19) Uani 1 1 d D . .
C135 C 0.65512(18) 0.96826(17) 0.12330(19) 0.0347(13) Uani 1 1 d D . .
C138 C 0.6792(2) 0.9581(2) 0.0743(2) 0.0303(12) Uani 1 1 d D . .
C139 C 0.6373(3) 0.9912(3) 0.0427(2) 0.0391(14) Uani 1 1 d D . .
H139 H 0.5923 1.0207 0.0524 0.047 Uiso 1 1 calc R A .
C140 C 0.6615(3) 0.9806(3) -0.0020(2) 0.0394(14) Uani 1 1 d D . .
H140 H 0.6332 1.0023 -0.0234 0.047 Uiso 1 1 calc R . .
C141 C 0.7276(3) 0.9380(3) -0.0159(2) 0.0298(12) Uani 1 1 d D . .
C142 C 0.7443(3) 0.9164(3) 0.05791(19) 0.0284(12) Uani 1 1 d D . .
H142 H 0.7730 0.8933 0.0789 0.034 Uiso 1 1 calc R A .
C143 C 0.7596(3) 0.9219(3) -0.0630(2) 0.0315(12) Uani 1 1 d D . .
C144 C 0.7262(4) 0.9457(3) -0.0994(2) 0.0411(15) Uani 1 1 d D . .
H144 H 0.6797 0.9740 -0.0950 0.049 Uiso 1 1 calc R A .
C145 C 0.7612(4) 0.9279(4) -0.1417(2) 0.0479(17) Uani 1 1 d D . .
H145 H 0.7394 0.9453 -0.1669 0.058 Uiso 1 1 calc R . .
C146 C 0.8295(4) 0.8838(4) -0.1480(2) 0.0424(15) Uani 1 1 d D . .
C147 C 0.8596(3) 0.8628(3) -0.1096(2) 0.0343(13) Uani 1 1 d D . .
H147 H 0.9061 0.8343 -0.1130 0.041 Uiso 1 1 calc R . .
C148 C 0.8694(5) 0.8612(5) -0.1937(3) 0.063(2) Uani 1 1 d D . .
H14D H 0.9150 0.8301 -0.1908 0.094 Uiso 1 1 calc R . .
H14E H 0.8767 0.9005 -0.2140 0.094 Uiso 1 1 calc R . .
H14F H 0.8423 0.8384 -0.2062 0.094 Uiso 1 1 calc R . .
C151 C 0.2099(4) 0.4047(5) 0.2073(3) 0.072(3) Uani 1 1 d D . .
H15A H 0.1762 0.4312 0.2309 0.108 Uiso 1 1 calc R . .
H15B H 0.2344 0.3616 0.2210 0.108 Uiso 1 1 calc R . .
H15C H 0.1849 0.3963 0.1856 0.108 Uiso 1 1 calc R . .
C152 C 0.2625(4) 0.4427(4) 0.1834(3) 0.0497(18) Uani 1 1 d D . .
C153 C 0.2422(4) 0.5052(4) 0.1593(3) 0.062(2) Uani 1 1 d D . .
H153 H 0.1947 0.5236 0.1563 0.074 Uiso 1 1 calc R . .
C154 C 0.2919(4) 0.5396(4) 0.1398(3) 0.054(2) Uani 1 1 d D . .
H154 H 0.2786 0.5820 0.1235 0.065 Uiso 1 1 calc R . .
C155 C 0.3613(3) 0.5120(3) 0.1442(2) 0.0352(13) Uani 1 1 d D . .
C156 C 0.3333(3) 0.4168(3) 0.1843(2) 0.0398(14) Uani 1 1 d D . .
H156 H 0.3482 0.3733 0.1989 0.048 Uiso 1 1 calc R . .
C157 C 0.4174(3) 0.5455(3) 0.1267(2) 0.0313(13) Uani 1 1 d D . .
C158 C 0.4076(3) 0.6110(3) 0.1072(2) 0.0400(15) Uani 1 1 d D . .
H158 H 0.3616 0.6376 0.1047 0.048 Uiso 1 1 calc R . .
C159 C 0.4645(4) 0.6377(3) 0.0913(2) 0.0385(14) Uani 1 1 d D . .
H159 H 0.4580 0.6827 0.0782 0.046 Uiso 1 1 calc R . .
C160 C 0.5315(3) 0.5978(3) 0.09473(19) 0.0280(12) Uani 1 1 d D . .
C161 C 0.5372(3) 0.5333(3) 0.11585(19) 0.0272(11) Uani 1 1 d D . .
H161 H 0.5827 0.5061 0.1188 0.033 Uiso 1 1 calc R . .
C162 C 0.5958(3) 0.6217(3) 0.07656(19) 0.0287(12) Uani 1 1 d D . .
C163 C 0.6524(4) 0.5835(3) 0.0472(2) 0.0435(16) Uani 1 1 d D . .
C164 C 0.7106(4) 0.6073(3) 0.0296(2) 0.0427(16) Uani 1 1 d D . .
H164 H 0.7482 0.5812 0.0093 0.051 Uiso 1 1 calc R . .
C165 C 0.7164(3) 0.6682(3) 0.0403(2) 0.0297(12) Uani 1 1 d D . .
C166 C 0.6582(3) 0.7071(3) 0.0690(2) 0.0305(12) Uani 1 1 d D . .
C167 C 0.5996(3) 0.6832(3) 0.0860(2) 0.0298(12) Uani 1 1 d D . .
H167 H 0.5605 0.7103 0.1048 0.036 Uiso 1 1 calc R . .
C168 C 0.7833(3) 0.6870(3) 0.02186(19) 0.0289(12) Uani 1 1 d D . .
C169 C 0.8465(3) 0.6359(3) 0.0129(2) 0.0372(14) Uani 1 1 d D . .
H169 H 0.8462 0.5900 0.0204 0.045 Uiso 1 1 calc R . .
C170 C 0.9086(3) 0.6520(3) -0.0064(2) 0.0352(13) Uani 1 1 d D . .
H170 H 0.9507 0.6174 -0.0138 0.042 Uiso 1 1 calc R . .
C171 C 0.9093(3) 0.7190(3) -0.01515(19) 0.0273(11) Uani 1 1 d D A .
C172 C 0.7886(3) 0.7532(3) 0.01283(19) 0.0281(12) Uani 1 1 d D . .
H172 H 0.7471 0.7887 0.0195 0.034 Uiso 1 1 calc R . .
C173 C 0.9726(3) 0.7422(3) -0.03511(19) 0.0296(12) Uani 1 1 d D A .
C174 C 1.0394(3) 0.6990(3) -0.0469(2) 0.0429(15) Uani 1 1 d D . .
H174 H 1.0466 0.6516 -0.0421 0.052 Uiso 1 1 calc R . .
C175 C 1.0951(3) 0.7267(4) -0.0659(2) 0.0466(16) Uani 1 1 d D . .
H175 H 1.1411 0.6980 -0.0738 0.056 Uiso 1 1 calc R . .
C176 C 1.0841(3) 0.7952(4) -0.0734(2) 0.0428(15) Uani 1 1 d D . .
C177 C 1.0158(3) 0.8349(3) -0.0606(2) 0.0368(14) Uani 1 1 d D . .
H177 H 1.0076 0.8824 -0.0657 0.044 Uiso 1 1 calc R . .
C178 C 1.1445(4) 0.8255(5) -0.0952(3) 0.068(3) Uani 1 1 d D . .
H17A H 1.1706 0.8280 -0.0724 0.102 Uiso 1 1 calc R . .
H17B H 1.1261 0.8708 -0.1088 0.102 Uiso 1 1 calc R . .
H17C H 1.1759 0.7972 -0.1187 0.102 Uiso 1 1 calc R . .
C179 C 0.7045(6) 0.4844(6) 0.0073(5) 0.122(6) Uani 1 1 d D . .
H17D H 0.7147 0.5103 -0.0216 0.183 Uiso 1 1 calc R . .
H17E H 0.6940 0.4432 0.0021 0.183 Uiso 1 1 calc R . .
H17F H 0.7454 0.4725 0.0218 0.183 Uiso 1 1 calc R . .
C180 C 0.6135(5) 0.8003(4) 0.1167(4) 0.078(3) Uani 1 1 d D . .
H18A H 0.5678 0.8173 0.1076 0.117 Uiso 1 1 calc R . .
H18B H 0.6281 0.8380 0.1240 0.117 Uiso 1 1 calc R . .
H18C H 0.6097 0.7682 0.1432 0.117 Uiso 1 1 calc R . .
N1 N 1.0931(3) 0.4856(2) 0.34276(16) 0.0305(10) Uani 1 1 d D . .
N2 N 0.9630(3) 0.5559(2) 0.35938(16) 0.0333(11) Uani 1 1 d D . .
N3 N 0.4684(3) 0.8826(2) 0.40016(17) 0.0353(12) Uani 1 1 d D . .
N4 N 0.3365(3) 0.9466(3) 0.41219(19) 0.0424(13) Uani 1 1 d D . .
N5 N 0.9909(3) 0.4380(2) 0.41580(17) 0.0335(11) Uani 1 1 d D . .
N6 N 0.9127(3) 0.4391(3) 0.35966(16) 0.0325(11) Uani 1 1 d D . .
N7 N 0.5852(2) 0.3966(2) 0.16424(16) 0.0264(10) Uani 1 1 d D . .
N8 N 0.5132(3) 0.3735(2) 0.11193(17) 0.0304(10) Uani 1 1 d D . .
N9 N 1.0502(2) 0.3634(2) 0.33718(16) 0.0298(10) Uani 1 1 d D . .
N10 N 1.0143(2) 0.4700(2) 0.28447(16) 0.0291(10) Uani 1 1 d D . .
N11 N 0.9016(2) 0.8490(2) 0.04285(16) 0.0268(10) Uani 1 1 d D . .
N12 N 0.8872(2) 0.9480(2) -0.01784(16) 0.0290(10) Uani 1 1 d D . .
N13 N 0.3646(3) 1.0499(3) 0.34077(19) 0.0457(14) Uani 1 1 d D . .
N14 N 0.4003(3) 0.9256(3) 0.32352(18) 0.0444(14) Uani 1 1 d D . .
N15 N 0.4642(2) 0.4588(2) 0.22617(16) 0.0256(10) Uani 1 1 d D . .
N16 N 0.4792(2) 0.3378(2) 0.20767(17) 0.0297(10) Uani 1 1 d D . .
N17 N 0.4397(3) 1.0173(2) 0.41487(18) 0.0411(13) Uani 1 1 d D . .
N18 N 0.5031(3) 0.9898(2) 0.33409(18) 0.0415(13) Uani 1 1 d D . .
N19 N 0.7693(2) 0.9066(2) 0.01402(16) 0.0261(10) Uani 1 1 d D A .
N20 N 0.8259(2) 0.8814(2) -0.06849(16) 0.0278(10) Uani 1 1 d D . .
N21 N 0.3820(2) 0.4502(2) 0.16557(17) 0.0307(10) Uani 1 1 d D . .
N22 N 0.4821(2) 0.5072(2) 0.13244(16) 0.0261(10) Uani 1 1 d D . .
N23 N 0.8497(2) 0.7694(2) -0.00486(15) 0.0229(9) Uani 1 1 d D . .
N24 N 0.9607(3) 0.8097(2) -0.04120(16) 0.0296(10) Uani 1 1 d D . .
O1 O 0.7666(3) 0.5945(3) 0.4294(2) 0.0753(19) Uani 1 1 d D . .
O2 O 0.6762(3) 0.8607(2) 0.36786(18) 0.0579(14) Uani 1 1 d D . .
O3 O 0.8216(3) 0.5180(3) 0.2503(2) 0.0662(15) Uani 1 1 d D . .
O4 O 0.6657(4) 0.3325(4) 0.2708(2) 0.0789(19) Uani 1 1 d D . .
O5 O 1.0838(3) 0.6164(3) 0.2025(2) 0.0586(14) Uani 1 1 d D . .
O6 O 0.8447(2) 0.7058(2) 0.12905(17) 0.0484(12) Uani 1 1 d D . .
O7 O 0.3673(4) 0.7480(4) 0.3555(2) 0.088(2) Uani 1 1 d D . .
O8 O 0.5238(3) 0.6318(3) 0.19902(19) 0.0635(15) Uani 1 1 d D . .
C133 C 0.5616(7) 0.9846(8) 0.1898(3) 0.0410(10) Uani 0.50 1 d PD A 1
C134 C 0.5858(3) 0.9739(4) 0.14397(19) 0.0410(10) Uani 0.50 1 d PD A 1
H134 H 0.5536 0.9703 0.1266 0.049 Uiso 0.50 1 calc PR A 1
C136 C 0.7050(10) 0.9704(8) 0.1479(7) 0.0410(10) Uani 0.50 1 d PD A 1
C137 C 0.6798(6) 0.9792(8) 0.1938(8) 0.0410(10) Uani 0.50 1 d PD A 1
H137 H 0.7127 0.9796 0.2114 0.049 Uiso 0.50 1 calc PR A 1
O9 O 0.4857(5) 0.9947(5) 0.2051(3) 0.0410(10) Uani 0.50 1 d P A 1
O10 O 0.7653(5) 0.9729(5) 0.1302(3) 0.0410(10) Uani 0.50 1 d P A 1
C149 C 0.4376(7) 1.0105(7) 0.1738(5) 0.0410(10) Uani 0.50 1 d P A 1
H14A H 0.4520 1.0423 0.1492 0.062 Uiso 0.50 1 calc PR A 1
H14B H 0.3898 1.0307 0.1897 0.062 Uiso 0.50 1 calc PR A 1
H14C H 0.4386 0.9692 0.1613 0.062 Uiso 0.50 1 calc PR A 1
C150 C 0.8050(7) 1.0000(7) 0.1524(5) 0.0410(10) Uani 0.50 1 d P A 1
H15D H 0.7750 1.0413 0.1658 0.062 Uiso 0.50 1 calc PR A 1
H15E H 0.8450 1.0101 0.1306 0.062 Uiso 0.50 1 calc PR A 1
H15F H 0.8222 0.9670 0.1762 0.062 Uiso 0.50 1 calc PR A 1
C14A C 0.4712(7) 0.9759(8) 0.1433(5) 0.0474(12) Uani 0.50 1 d P A 2
H14J H 0.4705 0.9465 0.1713 0.071 Uiso 0.50 1 calc PR A 2
H14K H 0.4459 0.9624 0.1239 0.071 Uiso 0.50 1 calc PR A 2
H14L H 0.4485 1.0226 0.1503 0.071 Uiso 0.50 1 calc PR A 2
C15A C 0.8081(7) 0.9743(8) 0.1979(5) 0.0474(12) Uani 0.50 1 d P A 2
H15G H 0.8296 0.9320 0.1834 0.071 Uiso 0.50 1 calc PR A 2
H15H H 0.8351 0.9772 0.2201 0.071 Uiso 0.50 1 calc PR A 2
H15I H 0.8080 1.0123 0.1751 0.071 Uiso 0.50 1 calc PR A 2
C10A C 0.5641(7) 0.9832(4) 0.1891(2) 0.0474(12) Uani 0.50 1 d PD A 2
H10A H 0.5162 0.9869 0.2026 0.057 Uiso 0.50 1 calc PR A 2
C11A C 0.5858(3) 0.9739(4) 0.14397(19) 0.0474(12) Uani 0.50 1 d PD A 2
C12A C 0.6996(11) 0.9726(5) 0.1507(7) 0.0474(12) Uani 0.50 1 d PD A 2
H12D H 0.7475 0.9689 0.1372 0.057 Uiso 0.50 1 calc PR A 2
C13A C 0.6795(6) 0.9820(6) 0.1963(8) 0.0474(12) Uani 0.50 1 d PD A 2
O9A O 0.5421(5) 0.9701(5) 0.1207(3) 0.0474(12) Uani 0.50 1 d P A 2
O10A O 0.7366(5) 0.9762(5) 0.2204(3) 0.0474(12) Uani 0.50 1 d P A 2
O11 O 0.6443(3) 0.5247(3) 0.0364(2) 0.0722(19) Uani 1 1 d . . .
O12 O 0.6650(2) 0.7670(2) 0.08010(17) 0.0436(11) Uani 1 1 d . . .
C2M C 0.7346(12) 0.4210(12) 0.5438(7) 0.087(3) Uani 0.50 1 d P B 1
H2M1 H 0.6913 0.4504 0.5355 0.131 Uiso 0.50 1 calc PR B 1
H2M2 H 0.7721 0.4442 0.5350 0.131 Uiso 0.50 1 calc PRD B 1
H2M3 H 0.7267 0.4097 0.5764 0.131 Uiso 0.50 1 calc PR B 1
C1M C 0.7561(12) 0.3570(13) 0.5196(8) 0.087(3) Uani 0.50 1 d P B 1
N1M N 0.7642(10) 0.3042(10) 0.5056(6) 0.087(3) Uani 0.50 1 d P B 1
N2M N 1.2479(9) 0.1268(9) 0.4613(6) 0.088(6) Uani 0.50 1 d P C 4
C3M C 1.2372(11) 0.1714(13) 0.4786(7) 0.086(7) Uani 0.50 1 d P C 4
C4M C 1.2309(16) 0.2402(15) 0.4979(10) 0.141(14) Uani 0.50 1 d P C 4
H4M1 H 1.2743 0.2377 0.5078 0.211 Uiso 0.50 1 calc PR C 4
H4M2 H 1.1912 0.2486 0.5235 0.211 Uiso 0.50 1 calc PR C 4
H4M3 H 1.2231 0.2770 0.4743 0.211 Uiso 0.50 1 calc PR C 4
C6M C 1.1790(17) -0.1029(16) 0.2017(11) 0.054(7) Uiso 0.25 1 d P D 3
H6M1 H 1.1801 -0.0684 0.1764 0.080 Uiso 0.25 1 calc PR D 3
H6M2 H 1.2251 -0.1357 0.1991 0.080 Uiso 0.25 1 calc PR D 3
H6M3 H 1.1677 -0.0817 0.2302 0.080 Uiso 0.25 1 calc PR D 3
C5M C 1.1271(18) -0.1362(17) 0.2008(11) 0.058(8) Uiso 0.25 1 d P D 3
N3M N 1.0773(18) -0.1562(17) 0.2008(12) 0.078(9) Uiso 0.25 1 d P D 3
C7M C 0.6939(11) 0.1368(9) 0.0231(7) 0.076(3) Uani 0.50 1 d P E 4
H7M1 H 0.6469 0.1495 0.0159 0.115 Uiso 0.50 1 calc PR E 4
H7M2 H 0.7186 0.0912 0.0143 0.115 Uiso 0.50 1 calc PR E 4
H7M3 H 0.7204 0.1684 0.0066 0.115 Uiso 0.50 1 calc PR E 4
C8M C 0.6884(11) 0.1386(10) 0.0669(8) 0.076(3) Uani 0.50 1 d P E 4
N4M N 0.6791(9) 0.1463(8) 0.1036(6) 0.076(3) Uani 0.50 1 d P E 4
C9M C 0.8885(15) 0.7447(15) 0.2583(10) 0.044(6) Uiso 0.25 1 d P F 5
C10M C 0.842(2) 0.7966(19) 0.2365(13) 0.069(9) Uiso 0.25 1 d P F 5
H10B H 0.8622 0.8013 0.2042 0.103 Uiso 0.25 1 d PR F 5
H10C H 0.8348 0.8390 0.2497 0.103 Uiso 0.25 1 d PR F 5
H10D H 0.7972 0.7854 0.2406 0.103 Uiso 0.25 1 d PR F 5
N5M N 0.9179(17) 0.7023(16) 0.2709(11) 0.070(8) Uiso 0.25 1 d P F 5
N6M N 1.3026(9) 0.5940(12) 0.2351(7) 0.086(3) Uani 0.50 1 d P G 7
C11M C 1.2941(10) 0.7141(13) 0.2121(8) 0.086(3) Uani 0.50 1 d PD G 7
H11G H 1.2540 0.7313 0.1969 0.129 Uiso 0.50 1 calc PR G 7
H11H H 1.3370 0.7197 0.1912 0.129 Uiso 0.50 1 calc PR G 7
H11I H 1.2861 0.7391 0.2386 0.129 Uiso 0.50 1 calc PR G 7
C12M C 1.3024(14) 0.6364(14) 0.2275(10) 0.086(3) Uani 0.50 1 d PD G 7
N7M N 1.0603(9) 0.5801(11) 0.0621(6) 0.086(3) Uani 0.50 1 d P H 5
C13M C 1.1120(11) 0.5182(13) 0.0685(8) 0.086(3) Uani 0.50 1 d P H 5
C14M C 1.1647(10) 0.4538(13) 0.0796(8) 0.086(3) Uani 0.50 1 d P H 5
H14G H 1.2058 0.4643 0.0857 0.129 Uiso 0.50 1 calc PR H 5
H14H H 1.1792 0.4257 0.0541 0.129 Uiso 0.50 1 calc PR H 5
H14I H 1.1433 0.4295 0.1063 0.129 Uiso 0.50 1 calc PR H 5
O8W O 0.1517(14) 0.3179(12) 0.1063(8) 0.060(6) Uiso 0.25 1 d P I 1
O10W O 0.1615(14) 0.3795(13) 0.0973(9) 0.071(6) Uiso 0.25 1 d P J 2
O15W O 0.1177(13) 0.3179(11) 0.1182(8) 0.051(5) Uiso 0.25 1 d P K 3
O18W O 0.0577(15) 0.3054(14) 0.1331(10) 0.083(8) Uiso 0.25 1 d P L 4
O1W O 0.5000 0.5000 0.0000 0.078(5) Uiso 0.50 2 d SP M 6
O2W O 0.6792(11) 0.2124(11) 0.2049(7) 0.054(5) Uiso 0.25 1 d P N 7
O3W O 0.6731(13) 0.1489(11) 0.2024(8) 0.044(5) Uiso 0.25 1 d P O 8
O4W O 1.0761(10) 0.7313(9) -0.2006(6) 0.110(5) Uiso 0.50 1 d P P 9
O5W O 0.712(2) 0.205(2) 0.4084(16) 0.044(11) Uiso 0.10 1 d P Q 10
O6W O 0.6503(7) 0.3069(7) 0.4853(5) 0.077(4) Uiso 0.50 1 d P R 11
O7W O 0.4064(9) 0.5455(9) 0.4252(6) 0.038(4) Uiso 0.25 1 d P S 12
O9W O 0.4707(10) 0.6167(9) 0.4628(6) 0.110(5) Uiso 0.50 1 d P T 13
O11W O -0.0386(16) 1.0816(15) 0.4488(10) 0.087(8) Uiso 0.25 1 d P U 14
O12W O 0.6970(15) 1.0595(15) 0.4000(10) 0.081(7) Uiso 0.25 1 d P V 14
O13W O 0.605(2) 0.501(2) 0.3647(16) 0.060(11) Uiso 0.125 1 d P W 15
O14W O 0.7259(15) 1.0976(15) 0.4021(9) 0.080(7) Uiso 0.25 1 d P X 16
O19W O 1.1491(10) 0.7708(9) 0.3425(6) 0.043(4) Uiso 0.25 1 d P Y 17
O20W O 1.2078(13) 0.7125(12) 0.3378(8) 0.064(6) Uiso 0.25 1 d P Z 18
O16W O 1.1792(16) 0.8095(15) 0.3786(10) 0.087(8) Uiso 0.25 1 d P A 19
O17W O 0.7343(17) 0.4603(16) 0.5718(11) 0.094(9) Uiso 0.25 1 d P B 20
O21W O 0.4464(15) 0.4974(14) 0.0255(9) 0.080(7) Uiso 0.25 1 d P C 21
O22W O 0.5185(17) 0.5780(17) 0.4893(11) 0.035(7) Uiso 0.125 1 d P D 22
O23W O -0.0975(18) 1.1102(17) 0.4355(11) 0.099(9) Uiso 0.25 1 d P E 23
O24W O 0.4343(16) 0.4747(15) 0.4351(10) 0.029(7) Uiso 0.125 1 d P F 24
O25W O 1.1881(15) 0.4726(15) 0.4338(10) 0.084(8) Uiso 0.25 1 d P G 25
O26W O 1.1981(18) 0.3375(17) 0.4205(11) 0.037(7) Uiso 0.125 1 d P H 26
O27W O 1.222(2) 0.384(2) 0.4272(13) 0.048(9) Uiso 0.125 1 d P I 27
O28W O -0.081(3) 1.248(2) 0.3661(16) 0.064(12) Uiso 0.125 1 d P J 28
O29W O 0.4976(16) 1.1320(15) 0.0533(10) 0.088(8) Uiso 0.25 1 d P K 29
O30W O 0.4501(12) 1.1057(11) 0.0285(7) 0.056(5) Uiso 0.25 1 d P L 30
O31W O 0.4590(13) 1.0611(13) 0.0540(9) 0.068(6) Uiso 0.25 1 d P M 31
O32W O 0.4199(15) 1.1473(14) -0.0004(10) 0.082(7) Uiso 0.25 1 d P N 32
O33W O 0.953(3) -0.136(2) 0.3006(16) 0.066(12) Uiso 0.125 1 d P O 33
O34W O 0.6392(18) 0.3110(17) 0.4381(11) 0.100(9) Uiso 0.25 1 d P P 34
O35W O 0.7279(13) 0.2712(12) 0.4063(8) 0.067(6) Uiso 0.25 1 d P Q 35
O36W O 1.2910(17) 0.6712(18) 0.2229(11) 0.077(8) Uiso 0.25 1 d P R 36
O37W O 1.3258(16) 0.6389(14) 0.2424(10) 0.074(7) Uiso 0.25 1 d P S 37
O38W O 1.120(2) 0.748(2) 0.3080(14) 0.052(10) Uiso 0.125 1 d P T 38
O39W O 0.6993(15) 0.1461(12) 0.1940(9) 0.055(7) Uiso 0.25 1 d P U 39
F1 F 0.6312(7) 0.7224(6) 0.2390(5) 0.099(4) Uani 0.50 1 d P V 1
F2 F 0.6568(8) 0.8451(6) 0.2750(4) 0.096(4) Uani 0.50 1 d P V 1
F3 F 0.7038(7) 0.7355(6) 0.2798(5) 0.100(4) Uani 0.50 1 d P V 1
F4 F 0.5887(7) 0.7758(7) 0.2995(5) 0.098(4) Uani 0.50 1 d P V 1
F5 F 0.6983(8) 0.7938(8) 0.2131(5) 0.114(5) Uani 0.50 1 d P V 1
F6 F 0.5806(6) 0.8300(5) 0.2372(4) 0.079(3) Uani 0.50 1 d P V 1
F7 F 0.8786(4) 0.4043(4) 0.1072(3) 0.123(3) Uani 1 1 d . . .
F8 F 0.9139(4) 0.5454(4) 0.0866(3) 0.122(3) Uani 1 1 d . . .
F9 F 0.8869(4) 0.4806(4) 0.1485(3) 0.117(2) Uani 1 1 d . . .
F10 F 0.9777(4) 0.4393(4) 0.0929(3) 0.126(3) Uani 1 1 d . . .
F11 F 0.9055(5) 0.4683(3) 0.0446(2) 0.120(3) Uani 1 1 d . . .
F12 F 0.8153(4) 0.5116(4) 0.0994(3) 0.119(3) Uani 1 1 d . . .
F13 F 0.9729(7) -0.0366(6) 0.1872(4) 0.1209(13) Uani 0.75 1 d P W 1
F14 F 0.9852(7) 0.1145(6) 0.1617(4) 0.1209(13) Uani 0.75 1 d P W 1
F15 F 0.9835(6) 0.0449(6) 0.2251(4) 0.1209(13) Uani 0.75 1 d P W 1
F16 F 0.8967(6) 0.0658(6) 0.1871(4) 0.1209(13) Uani 0.75 1 d P W 1
F17 F 0.9773(8) 0.0300(8) 0.1280(4) 0.1209(13) Uani 0.75 1 d P W 1
F18 F 1.0642(7) 0.0075(6) 0.1618(4) 0.1209(13) Uani 0.75 1 d P W 1
F13A F 1.0183(19) -0.0628(10) 0.1762(9) 0.1209(13) Uani 0.25 1 d PD X 2
F14A F 0.981(2) 0.0976(9) 0.1796(10) 0.1209(13) Uani 0.25 1 d PD X 2
F15A F 1.0037(14) 0.0073(12) 0.2310(6) 0.1209(13) Uani 0.25 1 d PD X 2
F16A F 0.9112(11) 0.0163(18) 0.1973(9) 0.1209(13) Uani 0.25 1 d PD X 2
F17A F 0.9808(18) 0.029(2) 0.1280(7) 0.1209(13) Uani 0.25 1 d PD X 2
F18A F 1.0684(13) 0.0320(17) 0.1633(10) 0.1209(13) Uani 0.25 1 d PD X 2
F19 F 0.3926(8) 0.3250(6) 0.3972(3) 0.1121(14) Uani 0.65 1 d P Y 1
F20 F 0.5102(8) 0.2293(6) 0.4420(4) 0.1121(14) Uani 0.65 1 d P Y 1
F21 F 0.5052(8) 0.3109(5) 0.3871(4) 0.1121(14) Uani 0.65 1 d P Y 1
F22 F 0.4602(8) 0.2228(6) 0.3852(3) 0.1121(14) Uani 0.65 1 d P Y 1
F23 F 0.4310(8) 0.3294(6) 0.4585(4) 0.1121(14) Uani 0.65 1 d P Y 1
F24 F 0.3980(8) 0.2366(5) 0.4556(3) 0.1121(14) Uani 0.65 1 d P Y 1
F19A F 0.3979(9) 0.3175(8) 0.3855(5) 0.1121(14) Uani 0.35 1 d PD Y 2
F20A F 0.4956(11) 0.3316(9) 0.3978(6) 0.1121(14) Uani 0.35 1 d PD Y 2
F21A F 0.5070(9) 0.2389(9) 0.4486(6) 0.1121(14) Uani 0.35 1 d PD Y 2
F22A F 0.4958(9) 0.2280(8) 0.3771(5) 0.1121(14) Uani 0.35 1 d PD Y 2
F23A F 0.4053(11) 0.3254(8) 0.4585(5) 0.1121(14) Uani 0.35 1 d PD Y 2
F24A F 0.4040(9) 0.2249(7) 0.4361(5) 0.1121(14) Uani 0.35 1 d PD Y 2
F25 F 0.3576(7) 0.1441(7) 0.1675(5) 0.0867(12) Uani 0.50 1 d P Z 1
F26 F 0.3100(13) 0.3087(11) 0.1324(7) 0.0867(12) Uani 0.50 1 d P Z 1
F27 F 0.3958(10) 0.2143(9) 0.1238(6) 0.0867(12) Uani 0.50 1 d P Z 1
F28 F 0.3213(7) 0.2002(8) 0.1037(5) 0.0867(12) Uani 0.50 1 d P Z 1
F29 F 0.344(2) 0.248(3) 0.1928(12) 0.0867(12) Uani 0.50 1 d PD Z 1
F30 F 0.2513(8) 0.2238(6) 0.1771(5) 0.0867(12) Uani 0.50 1 d P Z 1
F25A F 0.3238(7) 0.1577(7) 0.1736(5) 0.0867(12) Uani 0.50 1 d P A 2
F26A F 0.3034(13) 0.3010(11) 0.1275(7) 0.0867(12) Uani 0.50 1 d P A 2
F27A F 0.4110(9) 0.2213(9) 0.1266(6) 0.0867(12) Uani 0.50 1 d P A 2
F28A F 0.2902(7) 0.2111(8) 0.1099(5) 0.0867(12) Uani 0.50 1 d P A 2
F29A F 0.338(2) 0.252(3) 0.1939(12) 0.0867(12) Uani 0.50 1 d PD A 2
F30A F 0.2338(8) 0.2546(6) 0.1756(5) 0.0867(12) Uani 0.50 1 d P A 2
F31 F 0.6658(5) 0.2057(4) 0.8805(4) 0.160(4) Uani 1 1 d . B 2
F32 F 0.5832(4) 0.0976(3) 0.9189(3) 0.120(3) Uani 1 1 d . B 2
F33 F 0.5632(4) 0.1968(4) 0.8745(4) 0.142(3) Uani 1 1 d . B 2
F34 F 0.5892(5) 0.1941(4) 0.9406(3) 0.134(3) Uani 1 1 d . B 2
F35 F 0.6874(3) 0.1083(3) 0.9213(2) 0.0949(19) Uani 1 1 d . B 2
F36 F 0.6584(4) 0.1096(4) 0.8551(3) 0.121(3) Uani 1 1 d . B 2
F37 F 0.7947(4) 0.3345(4) 1.0015(2) 0.121(3) Uani 1 1 d . C 2
F38 F 0.7169(3) 0.3366(3) 0.95958(19) 0.0822(16) Uani 1 1 d . C 2
F39 F 0.7868(4) 0.2368(3) 0.9816(2) 0.113(2) Uani 1 1 d . C 2
F40 F 0.8032(4) 0.2775(3) 0.9088(2) 0.104(2) Uani 1 1 d . C 2
F41 F 0.8816(3) 0.2737(3) 0.9517(2) 0.101(2) Uani 1 1 d . C 2
F42 F 0.8124(3) 0.3725(3) 0.9282(3) 0.100(2) Uani 1 1 d . C 2
F43 F 0.6030(10) 0.4739(5) 0.3835(6) 0.189(2) Uani 0.50 1 d PDU D 2
F44 F 0.5445(13) 0.6326(6) 0.3973(7) 0.189(2) Uani 0.50 1 d PDU D 2
F45 F 0.5697(11) 0.5706(9) 0.3390(4) 0.189(2) Uani 0.50 1 d PDU D 2
F46 F 0.4941(10) 0.5450(11) 0.4053(8) 0.189(2) Uani 0.50 1 d PDU D 2
F47 F 0.6544(11) 0.5603(10) 0.3799(8) 0.189(2) Uani 0.50 1 d PDU D 2
F48 F 0.5768(13) 0.5379(9) 0.4440(4) 0.189(2) Uani 0.50 1 d PDU D 2
F49 F 1.0977(12) -0.0207(12) 0.3474(7) 0.189(2) Uani 0.50 1 d PDU . .
F50 F 1.1956(14) 0.0179(13) 0.2600(9) 0.189(2) Uani 0.50 1 d PU . .
F51 F 1.1277(12) 0.0726(8) 0.3136(8) 0.189(2) Uani 0.50 1 d PDU . .
F52 F 1.0935(11) -0.0019(13) 0.2736(8) 0.189(2) Uani 0.50 1 d PDU . .
F53 F 1.2152(10) -0.0177(10) 0.3296(8) 0.189(2) Uani 0.50 1 d PDU . .
F54 F 1.1765(11) -0.0831(9) 0.2921(7) 0.189(2) Uani 0.50 1 d PDU . .
F55 F 1.0700(14) 0.1448(10) 0.5072(9) 0.189(2) Uani 0.50 1 d PDU . .
F56 F 1.0698(12) 0.2505(10) 0.5210(8) 0.189(2) Uani 0.50 1 d PDU . .
F57 F 0.9883(14) 0.2389(13) 0.4889(9) 0.189(2) Uani 0.50 1 d PU . .
F58 F 1.0462(11) 0.1763(12) 0.5774(6) 0.189(2) Uani 0.50 1 d PDU . .
F59 F 0.9564(11) 0.1633(12) 0.5473(8) 0.189(2) Uani 0.50 1 d PDU . .
F60 F 0.9523(14) 0.2567(13) 0.5660(9) 0.189(2) Uani 0.50 1 d PU . .
P1 P 0.6423(3) 0.7848(2) 0.25771(16) 0.0640(11) Uani 0.50 1 d P . .
P2 P 0.89568(16) 0.47499(14) 0.09650(11) 0.0798(7) Uani 1 1 d . . .
P3 P 0.9795(3) 0.0387(3) 0.1742(2) 0.0821(15) Uani 0.75 1 d P W 1
P3A P 0.9928(10) 0.0171(9) 0.1818(9) 0.0821(15) Uani 0.25 1 d PD X 2
P4 P 0.4489(2) 0.27655(14) 0.42019(9) 0.0957(11) Uani 1 1 d D . .
P5 P 0.3301(12) 0.2228(12) 0.1493(4) 0.077(5) Uani 0.50 1 d PD Z 1
P5A P 0.3166(12) 0.2329(13) 0.1511(6) 0.092(6) Uani 0.50 1 d PD A 2
P6 P 0.62477(13) 0.15267(12) 0.89822(11) 0.0756(7) Uani 1 1 d . . .
P7 P 0.79913(11) 0.30499(10) 0.95574(7) 0.0536(5) Uani 1 1 d . . .
P8 P 0.5761(4) 0.5523(4) 0.3909(3) 0.110(2) Uani 0.50 1 d PD D 2
P9 P 1.1445(5) 0.0022(4) 0.3053(3) 0.113(2) Uani 0.50 1 d P . .
P10 P 1.0139(5) 0.2035(5) 0.5340(3) 0.127(3) Uani 0.50 1 d PD . .
Fe1 Fe 1.00490(4) 0.45853(4) 0.35012(3) 0.0282(2) Uani 1 1 d . . .
Fe2 Fe 0.41850(5) 0.96802(4) 0.37117(3) 0.0385(2) Uani 1 1 d . . .
Fe3 Fe 0.48302(4) 0.42009(4) 0.16780(3) 0.02490(19) Uani 1 1 d . . .
Fe4 Fe 0.86589(4) 0.85967(4) -0.01341(3) 0.02499(18) Uani 1 1 d . A .

loop_
_atom_site_aniso_label
_atom_site_aniso_U_11
_atom_site_aniso_U_22
_atom_site_aniso_U_33
_atom_site_aniso_U_23
_atom_site_aniso_U_13
_atom_site_aniso_U_12
C1 0.034(4) 0.060(5) 0.097(7) -0.005(5) -0.018(4) -0.008(4)
C2 0.036(4) 0.051(4) 0.055(4) -0.003(3) -0.014(3) -0.008(3)
C3 0.044(4) 0.049(4) 0.087(6) 0.000(4) -0.011(4) -0.018(3)
C4 0.054(5) 0.034(4) 0.085(6) -0.002(4) -0.016(4) -0.014(3)
C5 0.045(4) 0.034(3) 0.038(3) -0.001(3) -0.013(3) -0.005(3)
C6 0.035(3) 0.031(3) 0.042(3) -0.004(3) -0.015(3) 0.000(3)
C7 0.040(3) 0.037(3) 0.036(3) -0.002(3) -0.016(3) -0.005(3)
C8 0.056(4) 0.030(3) 0.062(5) -0.003(3) -0.012(4) -0.007(3)
C9 0.062(5) 0.028(3) 0.051(4) -0.006(3) -0.008(4) 0.000(3)
C10 0.049(4) 0.038(3) 0.024(3) -0.003(2) -0.009(3) 0.010(3)
C11 0.040(3) 0.039(3) 0.027(3) -0.007(2) -0.017(3) 0.003(3)
C12 0.052(4) 0.033(3) 0.026(3) -0.003(2) -0.009(3) 0.008(3)
C13 0.056(4) 0.034(4) 0.044(4) 0.000(3) -0.009(3) 0.010(3)
C14 0.051(4) 0.032(3) 0.042(4) 0.003(3) -0.002(3) 0.002(3)
C15 0.053(4) 0.030(3) 0.025(3) -0.008(2) -0.009(3) 0.009(3)
C16 0.057(4) 0.033(3) 0.027(3) -0.003(3) -0.003(3) 0.011(3)
C17 0.051(4) 0.036(3) 0.032(3) -0.005(3) -0.001(3) 0.007(3)
C18 0.051(4) 0.029(3) 0.027(3) -0.008(2) -0.010(3) 0.004(3)
C19 0.059(4) 0.038(4) 0.036(4) 0.002(3) -0.016(3) 0.007(3)
C20 0.058(4) 0.039(4) 0.037(4) 0.003(3) -0.007(3) 0.001(3)
C21 0.055(4) 0.026(3) 0.039(4) -0.008(3) -0.015(3) 0.002(3)
C22 0.051(4) 0.026(3) 0.027(3) -0.011(2) -0.010(3) 0.001(3)
C23 0.057(4) 0.031(3) 0.043(4) -0.005(3) -0.018(3) -0.001(3)
C24 0.063(5) 0.044(4) 0.058(5) 0.004(3) -0.013(4) 0.005(4)
C25 0.059(5) 0.059(5) 0.080(6) 0.009(4) -0.006(5) 0.002(4)
C26 0.061(5) 0.049(5) 0.075(6) 0.003(4) -0.016(5) 0.005(4)
C27 0.064(5) 0.031(4) 0.067(5) -0.004(3) -0.024(4) 0.004(3)
C28 0.062(6) 0.074(7) 0.124(10) 0.019(6) -0.014(6) 0.018(5)
C29 0.071(6) 0.061(6) 0.131(10) 0.039(6) 0.001(6) 0.009(5)
C30 0.063(6) 0.040(5) 0.126(9) 0.022(5) 0.012(6) 0.006(4)
C31 0.061(5) 0.059(5) 0.040(4) -0.010(3) -0.033(4) 0.002(4)
C32 0.052(4) 0.040(4) 0.035(3) -0.007(3) -0.023(3) -0.002(3)
C33 0.078(6) 0.076(5) 0.032(4) 0.001(3) -0.023(4) -0.029(5)
C34 0.067(5) 0.089(6) 0.040(4) -0.001(4) -0.016(4) -0.038(5)
C35 0.050(4) 0.053(4) 0.032(3) -0.003(3) -0.015(3) -0.018(3)
C36 0.041(3) 0.032(3) 0.033(3) -0.009(2) -0.020(3) 0.000(3)
C37 0.047(4) 0.060(4) 0.037(4) -0.004(3) -0.016(3) -0.021(3)
C38 0.058(5) 0.113(8) 0.039(4) -0.008(4) -0.005(4) -0.043(5)
C39 0.048(5) 0.123(8) 0.052(5) -0.015(5) -0.011(4) -0.043(5)
C40 0.048(4) 0.085(6) 0.041(4) -0.013(4) -0.011(3) -0.024(4)
C41 0.029(3) 0.060(4) 0.033(3) -0.015(3) -0.011(3) -0.004(3)
C42 0.039(4) 0.106(7) 0.041(4) -0.018(4) -0.013(3) -0.027(4)
C43 0.047(4) 0.065(5) 0.060(5) -0.004(4) -0.022(4) -0.017(4)
C44 0.040(4) 0.080(6) 0.056(5) -0.005(4) -0.017(4) -0.016(4)
C45 0.027(3) 0.111(7) 0.036(4) -0.018(4) -0.008(3) -0.023(4)
C46 0.051(4) 0.086(6) 0.057(5) 0.000(4) -0.023(4) -0.038(4)
C47 0.067(5) 0.087(6) 0.042(4) 0.005(4) -0.022(4) -0.038(5)
C48 0.028(3) 0.098(6) 0.039(4) -0.022(4) -0.010(3) -0.015(4)
C49 0.025(4) 0.164(10) 0.052(5) -0.046(6) -0.007(3) -0.010(5)
C50 0.034(4) 0.117(8) 0.049(4) -0.041(5) -0.006(3) -0.002(4)
C51 0.029(3) 0.052(4) 0.039(3) -0.016(3) -0.017(3) -0.002(3)
C52 0.030(3) 0.043(3) 0.031(3) -0.009(3) -0.007(2) -0.014(3)
C53 0.041(4) 0.034(3) 0.041(3) -0.009(3) -0.025(3) -0.003(3)
C54 0.047(4) 0.058(4) 0.044(4) -0.019(3) -0.017(3) 0.003(3)
C55 0.072(5) 0.061(5) 0.040(4) -0.017(3) -0.025(4) -0.004(4)
C56 0.070(5) 0.040(4) 0.038(4) 0.001(3) -0.029(3) -0.020(3)
C57 0.045(4) 0.035(3) 0.043(4) 0.005(3) -0.023(3) -0.019(3)
C58 0.094(7) 0.079(6) 0.052(5) -0.006(4) -0.034(5) -0.046(5)
C59 0.112(9) 0.065(6) 0.090(7) -0.001(5) -0.030(7) -0.031(6)
C60 0.132(10) 0.122(10) 0.080(7) 0.034(7) -0.052(7) -0.083(9)
C61 0.088(7) 0.039(4) 0.065(5) 0.003(4) -0.024(5) 0.010(4)
C62 0.048(4) 0.039(4) 0.047(4) 0.001(3) -0.017(3) -0.003(3)
C63 0.069(5) 0.029(3) 0.052(4) -0.008(3) -0.016(4) 0.006(3)
C64 0.066(5) 0.033(3) 0.037(4) -0.011(3) -0.010(3) -0.001(3)
C65 0.031(3) 0.031(3) 0.034(3) -0.005(2) -0.008(2) -0.003(2)
C66 0.045(4) 0.035(3) 0.037(3) 0.001(3) -0.019(3) -0.005(3)
C67 0.022(3) 0.034(3) 0.031(3) -0.007(2) -0.010(2) -0.003(2)
C68 0.038(3) 0.032(3) 0.033(3) -0.010(2) -0.010(3) 0.000(3)
C69 0.040(3) 0.042(3) 0.030(3) -0.009(3) -0.014(3) -0.005(3)
C70 0.031(3) 0.036(3) 0.035(3) -0.001(2) -0.016(3) -0.006(2)
C71 0.033(3) 0.030(3) 0.032(3) -0.008(2) -0.014(2) 0.002(2)
C72 0.042(3) 0.037(3) 0.030(3) 0.000(2) -0.019(3) -0.010(3)
C73 0.041(4) 0.045(4) 0.045(4) -0.001(3) -0.020(3) -0.009(3)
C74 0.044(4) 0.043(4) 0.046(4) 0.000(3) -0.018(3) -0.014(3)
C75 0.037(3) 0.037(3) 0.029(3) -0.001(2) -0.012(3) -0.011(3)
C76 0.040(3) 0.045(4) 0.034(3) 0.002(3) -0.017(3) -0.013(3)
C77 0.047(4) 0.043(4) 0.035(3) 0.005(3) -0.017(3) -0.016(3)
C78 0.029(3) 0.031(3) 0.033(3) -0.004(2) -0.007(2) -0.007(2)
C79 0.041(4) 0.039(3) 0.043(4) -0.001(3) -0.018(3) -0.015(3)
C80 0.045(4) 0.040(4) 0.051(4) -0.006(3) -0.013(3) -0.023(3)
C81 0.029(3) 0.028(3) 0.039(3) -0.003(2) -0.006(3) -0.011(2)
C82 0.030(3) 0.023(3) 0.030(3) -0.003(2) -0.005(2) -0.008(2)
C83 0.028(3) 0.026(3) 0.043(3) -0.005(2) -0.003(3) -0.008(2)
C84 0.050(4) 0.029(3) 0.056(4) -0.004(3) -0.017(3) -0.015(3)
C85 0.050(4) 0.024(3) 0.061(4) -0.002(3) -0.008(3) -0.013(3)
C86 0.036(3) 0.028(3) 0.049(4) 0.003(3) -0.001(3) -0.010(3)
C87 0.032(3) 0.028(3) 0.041(3) -0.002(2) -0.001(3) -0.009(2)
C88 0.063(5) 0.031(3) 0.065(5) 0.004(3) -0.010(4) -0.017(3)
C89 0.069(6) 0.076(6) 0.114(8) 0.015(5) -0.065(6) -0.032(5)
C90 0.039(4) 0.062(5) 0.060(5) 0.009(4) -0.022(3) -0.019(3)
C91 0.098(7) 0.024(4) 0.106(8) -0.009(4) -0.024(6) 0.000(4)
C92 0.060(5) 0.021(3) 0.067(5) -0.004(3) -0.005(4) 0.003(3)
C93 0.072(5) 0.035(4) 0.058(5) 0.007(3) -0.017(4) 0.012(4)
C94 0.097(7) 0.038(4) 0.055(5) 0.000(3) -0.034(5) 0.008(4)
C95 0.083(6) 0.028(3) 0.048(4) -0.006(3) -0.027(4) 0.009(3)
C96 0.050(4) 0.023(3) 0.054(4) -0.008(3) -0.008(3) -0.002(3)
C97 0.100(7) 0.030(4) 0.053(4) -0.003(3) -0.042(5) 0.006(4)
C98 0.158(11) 0.045(5) 0.069(6) -0.011(4) -0.076(7) 0.014(6)
C99 0.146(10) 0.048(5) 0.064(5) -0.017(4) -0.068(6) 0.004(5)
C100 0.096(6) 0.033(4) 0.052(4) -0.009(3) -0.040(4) -0.003(4)
C101 0.077(5) 0.026(3) 0.043(4) -0.007(3) -0.030(4) 0.003(3)
C102 0.099(6) 0.036(4) 0.046(4) -0.010(3) -0.036(4) -0.010(4)
C103 0.113(8) 0.057(5) 0.053(5) -0.025(4) -0.013(5) -0.032(5)
C104 0.116(8) 0.055(5) 0.044(4) -0.003(4) -0.020(5) -0.035(5)
C105 0.116(7) 0.034(4) 0.046(4) -0.008(3) -0.038(5) -0.019(4)
C106 0.063(5) 0.051(4) 0.051(4) -0.008(3) -0.017(4) -0.018(4)
C107 0.073(5) 0.050(4) 0.056(5) -0.003(4) -0.023(4) -0.019(4)
C108 0.071(5) 0.039(4) 0.043(4) -0.002(3) -0.022(4) -0.020(3)
C109 0.087(6) 0.042(4) 0.042(4) -0.003(3) -0.027(4) -0.024(4)
C110 0.060(4) 0.042(4) 0.037(3) 0.005(3) -0.019(3) -0.020(3)
C111 0.022(3) 0.032(3) 0.034(3) -0.003(2) -0.008(2) -0.007(2)
C112 0.037(3) 0.026(3) 0.036(3) -0.002(2) -0.017(3) -0.008(2)
C113 0.029(3) 0.029(3) 0.040(3) 0.004(2) -0.014(3) -0.009(2)
C114 0.048(4) 0.040(4) 0.046(4) 0.007(3) -0.018(3) -0.017(3)
C115 0.060(5) 0.033(3) 0.060(5) 0.012(3) -0.025(4) -0.019(3)
C116 0.057(4) 0.030(3) 0.064(5) 0.006(3) -0.029(4) -0.016(3)
C117 0.044(4) 0.029(3) 0.046(4) 0.002(3) -0.022(3) -0.015(3)
C118 0.114(8) 0.030(4) 0.078(6) 0.004(4) -0.039(6) -0.022(4)
C119 0.167(13) 0.110(10) 0.077(8) -0.029(7) 0.031(8) -0.076(10)
C120 0.060(5) 0.094(7) 0.066(6) -0.030(5) -0.002(4) -0.023(5)
C121 0.087(6) 0.059(5) 0.051(5) -0.026(4) -0.012(4) -0.004(5)
C122 0.079(5) 0.034(4) 0.040(4) -0.016(3) -0.016(4) -0.001(4)
C123 0.084(6) 0.044(4) 0.060(5) -0.021(4) -0.024(4) -0.014(4)
C124 0.073(5) 0.041(4) 0.051(4) -0.013(3) -0.018(4) -0.015(4)
C125 0.053(4) 0.029(3) 0.045(4) -0.010(3) -0.017(3) -0.001(3)
C126 0.064(5) 0.028(3) 0.048(4) -0.007(3) -0.017(4) -0.003(3)
C127 0.062(4) 0.021(3) 0.041(4) -0.006(3) -0.019(3) 0.003(3)
C128 0.072(5) 0.027(3) 0.048(4) -0.011(3) -0.015(4) -0.003(3)
C129 0.073(5) 0.033(4) 0.045(4) -0.005(3) -0.006(4) -0.005(3)
C130 0.086(6) 0.024(3) 0.037(4) -0.006(3) -0.007(4) -0.005(3)
C131 0.080(5) 0.019(3) 0.032(3) -0.007(2) -0.012(3) 0.001(3)
C132 0.086(6) 0.024(3) 0.035(3) -0.005(3) -0.002(4) -0.013(3)
C135 0.034(3) 0.026(3) 0.042(3) -0.007(2) -0.005(3) -0.004(2)
C138 0.030(3) 0.024(3) 0.038(3) -0.005(2) -0.005(2) -0.009(2)
C139 0.031(3) 0.034(3) 0.046(4) -0.001(3) -0.006(3) -0.001(3)
C140 0.038(3) 0.040(3) 0.038(3) -0.002(3) -0.016(3) 0.000(3)
C141 0.029(3) 0.023(3) 0.036(3) -0.001(2) -0.006(2) -0.007(2)
C142 0.034(3) 0.021(3) 0.033(3) 0.000(2) -0.010(2) -0.010(2)
C143 0.033(3) 0.026(3) 0.036(3) -0.004(2) -0.006(3) -0.008(2)
C144 0.040(4) 0.040(4) 0.043(4) -0.002(3) -0.012(3) -0.007(3)
C145 0.059(4) 0.053(4) 0.035(4) 0.001(3) -0.016(3) -0.017(4)
C146 0.053(4) 0.047(4) 0.033(3) -0.004(3) -0.008(3) -0.023(3)
C147 0.034(3) 0.035(3) 0.035(3) -0.004(2) -0.003(3) -0.013(3)
C148 0.073(6) 0.080(6) 0.039(4) -0.015(4) -0.008(4) -0.022(5)
C151 0.043(4) 0.093(7) 0.091(7) 0.008(5) -0.016(4) -0.039(5)
C152 0.031(3) 0.060(5) 0.067(5) -0.002(4) -0.015(3) -0.022(3)
C153 0.028(4) 0.067(5) 0.093(6) 0.005(5) -0.024(4) -0.015(3)
C154 0.036(4) 0.042(4) 0.089(6) 0.009(4) -0.028(4) -0.011(3)
C155 0.027(3) 0.033(3) 0.048(4) 0.001(3) -0.016(3) -0.007(2)
C156 0.038(3) 0.042(4) 0.046(4) 0.003(3) -0.015(3) -0.019(3)
C157 0.026(3) 0.028(3) 0.045(3) 0.002(2) -0.017(3) -0.010(2)
C158 0.037(3) 0.029(3) 0.056(4) 0.005(3) -0.024(3) -0.005(3)
C159 0.047(4) 0.027(3) 0.047(4) 0.005(3) -0.020(3) -0.014(3)
C160 0.031(3) 0.024(3) 0.031(3) -0.003(2) -0.008(2) -0.009(2)
C161 0.024(3) 0.026(3) 0.036(3) -0.006(2) -0.009(2) -0.009(2)
C162 0.033(3) 0.024(3) 0.032(3) 0.002(2) -0.008(2) -0.012(2)
C163 0.046(4) 0.030(3) 0.057(4) -0.016(3) 0.002(3) -0.019(3)
C164 0.044(4) 0.034(3) 0.051(4) -0.018(3) 0.005(3) -0.016(3)
C165 0.034(3) 0.023(3) 0.035(3) -0.002(2) -0.008(2) -0.010(2)
C166 0.035(3) 0.019(3) 0.040(3) 0.002(2) -0.011(3) -0.010(2)
C167 0.032(3) 0.022(3) 0.037(3) 0.000(2) -0.013(2) -0.007(2)
C168 0.031(3) 0.023(3) 0.033(3) -0.003(2) -0.006(2) -0.007(2)
C169 0.035(3) 0.025(3) 0.051(4) -0.004(3) -0.008(3) -0.008(2)
C170 0.031(3) 0.023(3) 0.046(4) -0.006(2) -0.004(3) 0.001(2)
C171 0.026(3) 0.026(3) 0.028(3) -0.003(2) -0.004(2) -0.005(2)
C172 0.029(3) 0.023(3) 0.033(3) -0.004(2) -0.008(2) -0.005(2)
C173 0.026(3) 0.029(3) 0.032(3) -0.002(2) -0.006(2) -0.006(2)
C174 0.030(3) 0.033(3) 0.057(4) -0.003(3) -0.001(3) 0.000(3)
C175 0.027(3) 0.052(4) 0.053(4) -0.010(3) 0.004(3) -0.004(3)
C176 0.030(3) 0.052(4) 0.049(4) -0.012(3) -0.003(3) -0.014(3)
C177 0.035(3) 0.033(3) 0.046(4) -0.009(3) -0.004(3) -0.014(3)
C178 0.038(4) 0.070(5) 0.095(7) -0.033(5) 0.019(4) -0.025(4)
C179 0.107(9) 0.083(7) 0.177(13) -0.099(8) 0.076(9) -0.065(7)
C180 0.076(6) 0.046(5) 0.109(8) -0.037(5) 0.025(5) -0.030(4)
N1 0.038(3) 0.027(2) 0.028(2) -0.0018(19) -0.015(2) -0.004(2)
N2 0.041(3) 0.033(3) 0.025(2) -0.006(2) -0.018(2) 0.003(2)
N3 0.051(3) 0.024(2) 0.029(3) -0.009(2) -0.013(2) 0.001(2)
N4 0.057(4) 0.025(3) 0.042(3) -0.007(2) -0.019(3) 0.004(2)
N5 0.038(3) 0.033(3) 0.032(3) -0.007(2) -0.017(2) -0.003(2)
N6 0.031(3) 0.039(3) 0.029(3) -0.011(2) -0.012(2) -0.003(2)
N7 0.024(2) 0.025(2) 0.031(2) -0.0049(19) -0.0112(19) -0.0033(18)
N8 0.036(3) 0.026(2) 0.036(3) -0.001(2) -0.020(2) -0.011(2)
N9 0.028(2) 0.033(3) 0.030(2) -0.004(2) -0.012(2) -0.005(2)
N10 0.029(2) 0.027(2) 0.030(2) -0.0079(19) -0.015(2) 0.0033(19)
N11 0.024(2) 0.026(2) 0.031(2) -0.0057(19) -0.0011(19) -0.0083(19)
N12 0.026(2) 0.025(2) 0.034(3) -0.0026(19) -0.001(2) -0.0073(19)
N13 0.063(4) 0.023(3) 0.045(3) -0.004(2) -0.015(3) 0.002(2)
N14 0.072(4) 0.022(3) 0.038(3) -0.006(2) -0.025(3) 0.002(3)
N15 0.021(2) 0.026(2) 0.034(3) -0.0021(19) -0.0113(19) -0.0086(18)
N16 0.026(2) 0.026(2) 0.043(3) 0.001(2) -0.017(2) -0.0103(19)
N17 0.059(4) 0.023(2) 0.036(3) -0.011(2) -0.011(3) 0.003(2)
N18 0.064(4) 0.020(2) 0.038(3) -0.004(2) -0.017(3) -0.001(2)
N19 0.028(2) 0.018(2) 0.034(3) 0.0005(18) -0.008(2) -0.0089(18)
N20 0.032(2) 0.025(2) 0.029(2) -0.0029(18) -0.002(2) -0.013(2)
N21 0.027(2) 0.031(3) 0.038(3) 0.001(2) -0.011(2) -0.012(2)
N22 0.022(2) 0.026(2) 0.035(3) -0.0045(19) -0.0118(19) -0.0086(18)
N23 0.022(2) 0.021(2) 0.025(2) -0.0021(17) -0.0040(18) -0.0047(17)
N24 0.030(2) 0.031(3) 0.031(2) -0.002(2) -0.006(2) -0.012(2)
O1 0.058(3) 0.043(3) 0.092(4) 0.029(3) 0.003(3) 0.009(3)
O2 0.055(3) 0.034(3) 0.058(3) 0.006(2) 0.008(3) 0.011(2)
O3 0.064(4) 0.077(4) 0.071(4) 0.000(3) -0.027(3) -0.031(3)
O4 0.086(5) 0.097(5) 0.075(4) 0.008(4) -0.037(4) -0.047(4)
O5 0.053(3) 0.057(3) 0.076(4) 0.012(3) -0.042(3) -0.016(3)
O6 0.041(3) 0.052(3) 0.058(3) 0.019(2) -0.026(2) -0.020(2)
O7 0.111(6) 0.083(5) 0.069(4) -0.024(4) 0.008(4) -0.037(4)
O8 0.073(4) 0.061(3) 0.058(3) -0.017(3) -0.004(3) -0.020(3)
C133 0.038(2) 0.042(2) 0.044(3) -0.011(2) -0.005(2) -0.0104(19)
C134 0.038(2) 0.042(2) 0.044(3) -0.011(2) -0.005(2) -0.0104(19)
C136 0.038(2) 0.042(2) 0.044(3) -0.011(2) -0.005(2) -0.0104(19)
C137 0.038(2) 0.042(2) 0.044(3) -0.011(2) -0.005(2) -0.0104(19)
O9 0.038(2) 0.042(2) 0.044(3) -0.011(2) -0.005(2) -0.0104(19)
O10 0.038(2) 0.042(2) 0.044(3) -0.011(2) -0.005(2) -0.0104(19)
C149 0.038(2) 0.042(2) 0.044(3) -0.011(2) -0.005(2) -0.0104(19)
C150 0.038(2) 0.042(2) 0.044(3) -0.011(2) -0.005(2) -0.0104(19)
C14A 0.039(2) 0.058(3) 0.047(3) -0.016(2) -0.007(2) -0.011(2)
C15A 0.039(2) 0.058(3) 0.047(3) -0.016(2) -0.007(2) -0.011(2)
C10A 0.039(2) 0.058(3) 0.047(3) -0.016(2) -0.007(2) -0.011(2)
C11A 0.039(2) 0.058(3) 0.047(3) -0.016(2) -0.007(2) -0.011(2)
C12A 0.039(2) 0.058(3) 0.047(3) -0.016(2) -0.007(2) -0.011(2)
C13A 0.039(2) 0.058(3) 0.047(3) -0.016(2) -0.007(2) -0.011(2)
O9A 0.039(2) 0.058(3) 0.047(3) -0.016(2) -0.007(2) -0.011(2)
O10A 0.039(2) 0.058(3) 0.047(3) -0.016(2) -0.007(2) -0.011(2)
O11 0.073(4) 0.056(3) 0.095(4) -0.048(3) 0.026(3) -0.044(3)
O12 0.040(2) 0.025(2) 0.065(3) -0.016(2) 0.005(2) -0.0133(19)
C2M 0.084(8) 0.102(9) 0.073(7) 0.007(6) 0.000(6) -0.039(8)
C1M 0.084(8) 0.102(9) 0.073(7) 0.007(6) 0.000(6) -0.039(8)
N1M 0.084(8) 0.102(9) 0.073(7) 0.007(6) 0.000(6) -0.039(8)
N2M 0.077(11) 0.074(10) 0.110(13) -0.050(10) -0.065(10) 0.039(9)
C3M 0.068(12) 0.106(17) 0.064(12) -0.025(12) -0.030(10) 0.033(11)
C4M 0.13(2) 0.15(3) 0.12(2) -0.09(2) -0.063(19) 0.06(2)
C7M 0.087(7) 0.060(6) 0.100(8) 0.006(7) -0.021(8) -0.053(5)
C8M 0.087(7) 0.060(6) 0.100(8) 0.006(7) -0.021(8) -0.053(5)
N4M 0.087(7) 0.060(6) 0.100(8) 0.006(7) -0.021(8) -0.053(5)
N6M 0.058(4) 0.129(9) 0.086(5) -0.009(6) -0.013(4) -0.048(5)
C11M 0.058(4) 0.129(9) 0.086(5) -0.009(6) -0.013(4) -0.048(5)
C12M 0.058(4) 0.129(9) 0.086(5) -0.009(6) -0.013(4) -0.048(5)
N7M 0.058(4) 0.129(9) 0.086(5) -0.009(6) -0.013(4) -0.048(5)
C13M 0.058(4) 0.129(9) 0.086(5) -0.009(6) -0.013(4) -0.048(5)
C14M 0.058(4) 0.129(9) 0.086(5) -0.009(6) -0.013(4) -0.048(5)
F1 0.111(10) 0.074(7) 0.117(10) -0.046(7) -0.018(8) -0.017(7)
F2 0.128(11) 0.070(7) 0.099(9) -0.022(6) -0.048(8) -0.011(7)
F3 0.099(9) 0.067(7) 0.131(11) -0.019(7) -0.045(8) 0.006(6)
F4 0.081(8) 0.109(10) 0.111(10) -0.008(8) -0.023(7) -0.032(7)
F5 0.104(10) 0.140(13) 0.100(10) -0.035(9) 0.011(8) -0.045(9)
F6 0.082(7) 0.067(6) 0.089(8) -0.016(6) -0.026(6) -0.009(5)
F7 0.134(6) 0.093(5) 0.140(7) -0.022(4) 0.000(5) -0.043(5)
F8 0.131(6) 0.105(5) 0.143(7) -0.033(5) -0.016(5) -0.051(5)
F9 0.132(6) 0.121(6) 0.100(5) -0.027(4) -0.031(4) -0.022(5)
F10 0.083(5) 0.138(7) 0.143(7) -0.034(5) -0.028(4) 0.008(4)
F11 0.168(7) 0.085(4) 0.101(5) -0.021(4) -0.035(5) -0.012(5)
F12 0.081(4) 0.114(5) 0.164(7) -0.034(5) -0.039(5) -0.003(4)
F13 0.143(3) 0.117(3) 0.114(3) -0.024(2) -0.005(2) -0.061(3)
F14 0.143(3) 0.117(3) 0.114(3) -0.024(2) -0.005(2) -0.061(3)
F15 0.143(3) 0.117(3) 0.114(3) -0.024(2) -0.005(2) -0.061(3)
F16 0.143(3) 0.117(3) 0.114(3) -0.024(2) -0.005(2) -0.061(3)
F17 0.143(3) 0.117(3) 0.114(3) -0.024(2) -0.005(2) -0.061(3)
F18 0.143(3) 0.117(3) 0.114(3) -0.024(2) -0.005(2) -0.061(3)
F13A 0.143(3) 0.117(3) 0.114(3) -0.024(2) -0.005(2) -0.061(3)
F14A 0.143(3) 0.117(3) 0.114(3) -0.024(2) -0.005(2) -0.061(3)
F15A 0.143(3) 0.117(3) 0.114(3) -0.024(2) -0.005(2) -0.061(3)
F16A 0.143(3) 0.117(3) 0.114(3) -0.024(2) -0.005(2) -0.061(3)
F17A 0.143(3) 0.117(3) 0.114(3) -0.024(2) -0.005(2) -0.061(3)
F18A 0.143(3) 0.117(3) 0.114(3) -0.024(2) -0.005(2) -0.061(3)
F19 0.188(4) 0.080(2) 0.069(2) 0.0058(18) -0.038(2) -0.033(2)
F20 0.188(4) 0.080(2) 0.069(2) 0.0058(18) -0.038(2) -0.033(2)
F21 0.188(4) 0.080(2) 0.069(2) 0.0058(18) -0.038(2) -0.033(2)
F22 0.188(4) 0.080(2) 0.069(2) 0.0058(18) -0.038(2) -0.033(2)
F23 0.188(4) 0.080(2) 0.069(2) 0.0058(18) -0.038(2) -0.033(2)
F24 0.188(4) 0.080(2) 0.069(2) 0.0058(18) -0.038(2) -0.033(2)
F19A 0.188(4) 0.080(2) 0.069(2) 0.0058(18) -0.038(2) -0.033(2)
F20A 0.188(4) 0.080(2) 0.069(2) 0.0058(18) -0.038(2) -0.033(2)
F21A 0.188(4) 0.080(2) 0.069(2) 0.0058(18) -0.038(2) -0.033(2)
F22A 0.188(4) 0.080(2) 0.069(2) 0.0058(18) -0.038(2) -0.033(2)
F23A 0.188(4) 0.080(2) 0.069(2) 0.0058(18) -0.038(2) -0.033(2)
F24A 0.188(4) 0.080(2) 0.069(2) 0.0058(18) -0.038(2) -0.033(2)
F25 0.104(4) 0.095(3) 0.0889(19) 0.0125(17) -0.042(2) -0.061(3)
F26 0.104(4) 0.095(3) 0.0889(19) 0.0125(17) -0.042(2) -0.061(3)
F27 0.104(4) 0.095(3) 0.0889(19) 0.0125(17) -0.042(2) -0.061(3)
F28 0.104(4) 0.095(3) 0.0889(19) 0.0125(17) -0.042(2) -0.061(3)
F29 0.104(4) 0.095(3) 0.0889(19) 0.0125(17) -0.042(2) -0.061(3)
F30 0.104(4) 0.095(3) 0.0889(19) 0.0125(17) -0.042(2) -0.061(3)
F25A 0.104(4) 0.095(3) 0.0889(19) 0.0125(17) -0.042(2) -0.061(3)
F26A 0.104(4) 0.095(3) 0.0889(19) 0.0125(17) -0.042(2) -0.061(3)
F27A 0.104(4) 0.095(3) 0.0889(19) 0.0125(17) -0.042(2) -0.061(3)
F28A 0.104(4) 0.095(3) 0.0889(19) 0.0125(17) -0.042(2) -0.061(3)
F29A 0.104(4) 0.095(3) 0.0889(19) 0.0125(17) -0.042(2) -0.061(3)
F30A 0.104(4) 0.095(3) 0.0889(19) 0.0125(17) -0.042(2) -0.061(3)
F31 0.125(7) 0.103(6) 0.260(12) 0.058(7) -0.054(7) -0.060(5)
F32 0.099(5) 0.073(4) 0.179(8) 0.002(4) -0.011(5) -0.027(4)
F33 0.085(5) 0.109(6) 0.216(10) 0.001(6) -0.061(6) 0.016(4)
F34 0.149(7) 0.076(4) 0.151(7) -0.036(4) -0.014(6) 0.013(4)
F35 0.094(4) 0.071(4) 0.122(5) -0.013(3) -0.050(4) 0.001(3)
F36 0.098(5) 0.146(7) 0.101(5) -0.009(5) -0.036(4) 0.009(5)
F37 0.118(5) 0.129(6) 0.106(5) -0.064(4) -0.068(4) 0.043(4)
F38 0.056(3) 0.112(4) 0.075(3) -0.012(3) -0.019(3) -0.010(3)
F39 0.139(6) 0.087(4) 0.104(5) 0.035(4) -0.013(4) -0.043(4)
F40 0.164(7) 0.077(4) 0.067(4) -0.018(3) -0.026(4) -0.015(4)
F41 0.063(3) 0.110(5) 0.097(4) 0.003(4) -0.008(3) 0.015(3)
F42 0.094(4) 0.067(3) 0.150(6) 0.030(4) -0.057(4) -0.033(3)
F43 0.192(3) 0.189(3) 0.188(3) -0.019(2) -0.037(2) -0.053(2)
F44 0.192(3) 0.189(3) 0.188(3) -0.019(2) -0.037(2) -0.053(2)
F45 0.192(3) 0.189(3) 0.188(3) -0.019(2) -0.037(2) -0.053(2)
F46 0.192(3) 0.189(3) 0.188(3) -0.019(2) -0.037(2) -0.053(2)
F47 0.192(3) 0.189(3) 0.188(3) -0.019(2) -0.037(2) -0.053(2)
F48 0.192(3) 0.189(3) 0.188(3) -0.019(2) -0.037(2) -0.053(2)
F49 0.192(3) 0.189(3) 0.188(3) -0.019(2) -0.037(2) -0.053(2)
F50 0.192(3) 0.189(3) 0.188(3) -0.019(2) -0.037(2) -0.053(2)
F51 0.192(3) 0.189(3) 0.188(3) -0.019(2) -0.037(2) -0.053(2)
F52 0.192(3) 0.189(3) 0.188(3) -0.019(2) -0.037(2) -0.053(2)
F53 0.192(3) 0.189(3) 0.188(3) -0.019(2) -0.037(2) -0.053(2)
F54 0.192(3) 0.189(3) 0.188(3) -0.019(2) -0.037(2) -0.053(2)
F55 0.192(3) 0.189(3) 0.188(3) -0.019(2) -0.037(2) -0.053(2)
F56 0.192(3) 0.189(3) 0.188(3) -0.019(2) -0.037(2) -0.053(2)
F57 0.192(3) 0.189(3) 0.188(3) -0.019(2) -0.037(2) -0.053(2)
F58 0.192(3) 0.189(3) 0.188(3) -0.019(2) -0.037(2) -0.053(2)
F59 0.192(3) 0.189(3) 0.188(3) -0.019(2) -0.037(2) -0.053(2)
F60 0.192(3) 0.189(3) 0.188(3) -0.019(2) -0.037(2) -0.053(2)
P1 0.079(3) 0.056(3) 0.058(3) -0.017(2) -0.013(2) -0.013(2)
P2 0.0781(17) 0.0700(16) 0.0893(19) -0.0164(14) -0.0209(15) -0.0082(13)
P3 0.091(3) 0.087(4) 0.077(3) -0.004(3) -0.009(2) -0.044(3)
P3A 0.091(3) 0.087(4) 0.077(3) -0.004(3) -0.009(2) -0.044(3)
P4 0.169(3) 0.0636(16) 0.0557(15) 0.0103(12) -0.0309(18) -0.0317(19)
P5 0.125(12) 0.083(7) 0.045(5) 0.008(4) -0.017(5) -0.070(8)
P5A 0.107(8) 0.088(9) 0.118(11) 0.032(7) -0.073(8) -0.066(7)
P6 0.0565(13) 0.0502(13) 0.114(2) -0.0025(13) -0.0206(14) -0.0036(10)
P7 0.0553(12) 0.0434(10) 0.0578(12) -0.0064(9) -0.0112(10) -0.0052(9)
P8 0.083(4) 0.123(6) 0.144(6) -0.042(5) -0.054(4) -0.019(4)
P9 0.158(7) 0.107(5) 0.090(5) 0.026(4) -0.053(5) -0.052(5)
P10 0.110(6) 0.141(7) 0.137(7) -0.076(6) -0.017(5) -0.021(5)
Fe1 0.0296(4) 0.0288(4) 0.0266(4) -0.0058(3) -0.0149(3) 0.0005(3)
Fe2 0.0576(6) 0.0197(4) 0.0353(5) -0.0084(3) -0.0168(4) 0.0029(4)
Fe3 0.0241(4) 0.0221(4) 0.0336(4) -0.0013(3) -0.0131(3) -0.0089(3)
Fe4 0.0248(4) 0.0208(4) 0.0292(4) -0.0024(3) -0.0040(3) -0.0065(3)

loop_
_atom_type_symbol
_atom_type_description
_atom_type_scat_dispersion_real
_atom_type_scat_dispersion_imag
_atom_type_scat_source
C C 0.0033 0.0016 'International Tables Vol C Tables 4.2.6.8 and 6.1.1.4'
H H 0.0000 0.0000 'International Tables Vol C Tables 4.2.6.8 and 6.1.1.4'
N N 0.0061 0.0033 'International Tables Vol C Tables 4.2.6.8 and 6.1.1.4'
O O 0.0106 0.0060 'International Tables Vol C Tables 4.2.6.8 and 6.1.1.4'
F F 0.0171 0.0103 'International Tables Vol C Tables 4.2.6.8 and 6.1.1.4'
P P 0.1023 0.0942 'International Tables Vol C Tables 4.2.6.8 and 6.1.1.4'
Fe Fe 0.3463 0.8444 'International Tables Vol C Tables 4.2.6.8 and 6.1.1.4'

loop_
_geom_angle_atom_site_label_1
_geom_angle_atom_site_label_2
_geom_angle_atom_site_label_3
_geom_angle
C2 C1 H1A 109.5
C2 C1 H1B 109.5
H1A C1 H1B 109.5
C2 C1 H1C 109.5
H1A C1 H1C 109.5
H1B C1 H1C 109.5
C6 C2 C3 117.4(7)
C6 C2 C1 121.8(7)
C3 C2 C1 120.9(7)
C4 C3 C2 119.9(7)
C4 C3 H3 120.1
C2 C3 H3 120.1
C3 C4 C5 119.2(7)
C3 C4 H4 120.4
C5 C4 H4 120.4
N1 C5 C4 121.0(6)
N1 C5 C7 114.7(6)
C4 C5 C7 124.3(6)
N1 C6 C2 124.5(6)
N1 C6 H6 117.8
C2 C6 H6 117.8
N2 C7 C8 120.9(6)
N2 C7 C5 114.4(5)
C8 C7 C5 124.6(6)
C9 C8 C7 120.0(7)
C9 C8 H8 120.0
C7 C8 H8 120.0
C10 C9 C8 120.2(6)
C10 C9 H9 119.9
C8 C9 H9 119.9
C9 C10 C11 117.9(6)
C9 C10 C12 121.9(6)
C11 C10 C12 120.2(7)
N2 C11 C10 122.2(6)
N2 C11 H11 118.9
C10 C11 H11 118.9
C13 C12 C17 117.3(6)
C13 C12 C10 124.1(6)
C17 C12 C10 118.5(7)
O1 C13 C12 116.2(6)
O1 C13 C14 122.8(7)
C12 C13 C14 120.9(6)
C13 C14 C15 122.3(7)
C13 C14 H14 118.8
C15 C14 H14 118.8
C16 C15 C14 116.7(6)
C16 C15 C18 124.6(6)
C14 C15 C18 118.7(6)
O2 C16 C15 117.5(6)
O2 C16 C17 122.0(7)
C15 C16 C17 120.5(6)
C12 C17 C16 122.2(7)
C12 C17 H17 118.9
C16 C17 H17 118.9
C19 C18 C22 115.9(6)
C19 C18 C15 120.5(6)
C22 C18 C15 123.6(6)
C20 C19 C18 120.9(6)
C20 C19 H19 119.6
C18 C19 H19 119.6
C19 C20 C21 119.6(7)
C19 C20 H20 120.2
C21 C20 H20 120.2
N3 C21 C20 120.5(6)
N3 C21 C23 114.8(6)
C20 C21 C23 124.7(7)
N3 C22 C18 123.3(6)
N3 C22 H22 118.3
C18 C22 H22 118.3
N4 C23 C24 120.2(7)
N4 C23 C21 115.1(7)
C24 C23 C21 124.7(6)
C25 C24 C23 119.7(7)
C25 C24 H24 120.1
C23 C24 H24 120.1
C24 C25 C26 119.9(9)
C24 C25 H25 120.0
C26 C25 H25 120.0
C27 C26 C25 117.3(8)
C27 C26 C28 121.9(8)
C25 C26 C28 120.8(9)
N4 C27 C26 123.9(7)
N4 C27 H27 118.0
C26 C27 H27 118.0
C26 C28 H28A 109.5
C26 C28 H28B 109.5
H28A C28 H28B 109.5
C26 C28 H28C 109.5
H28A C28 H28C 109.5
H28B C28 H28C 109.5
O1 C29 H29A 109.5
O1 C29 H29B 109.5
H29A C29 H29B 109.5
O1 C29 H29C 109.5
H29A C29 H29C 109.5
H29B C29 H29C 109.5
O2 C30 H30A 109.5
O2 C30 H30B 109.5
H30A C30 H30B 109.5
O2 C30 H30C 109.5
H30A C30 H30C 109.5
H30B C30 H30C 109.5
C32 C31 H31A 109.5
C32 C31 H31B 109.5
H31A C31 H31B 109.5
C32 C31 H31C 109.5
H31A C31 H31C 109.5
H31B C31 H31C 109.5
C36 C32 C33 116.7(6)
C36 C32 C31 121.4(7)
C33 C32 C31 121.9(6)
C34 C33 C32 120.5(7)
C34 C33 H33 119.7
C32 C33 H33 119.7
C33 C34 C35 118.6(8)
C33 C34 H34 120.7
C35 C34 H34 120.7
N5 C35 C34 121.7(6)
N5 C35 C37 113.9(6)
C34 C35 C37 124.4(7)
N5 C36 C32 124.2(6)
N5 C36 H36 117.9
C32 C36 H36 117.9
N6 C37 C38 120.1(6)
N6 C37 C35 114.6(6)
C38 C37 C35 125.3(7)
C39 C38 C37 120.2(7)
C39 C38 H38 119.9
C37 C38 H38 119.9
C38 C39 C40 119.3(7)
C38 C39 H39 120.4
C40 C39 H39 120.4
C41 C40 C39 117.5(7)
C41 C40 C42 119.9(7)
C39 C40 C42 122.5(7)
N6 C41 C40 123.2(6)
N6 C41 H41 118.4
C40 C41 H41 118.4
C47 C42 C43 118.3(7)
C47 C42 C40 119.3(8)
C43 C42 C40 122.3(7)
C44 C43 O3 117.8(7)
C44 C43 C42 119.9(7)
O3 C43 C42 122.3(7)
C43 C44 C45 119.0(8)
C43 C44 H44 120.5
C45 C44 H44 120.5
C46 C45 C44 117.0(7)
C46 C45 C48 121.8(7)
C44 C45 C48 120.2(7)
C45 C46 O4 113.9(7)
C45 C46 C47 121.9(7)
O4 C46 C47 123.3(8)
C42 C47 C46 122.1(8)
C42 C47 H47 119.0
C46 C47 H47 119.0
C49 C48 C52 117.7(6)
C49 C48 C45 124.4(6)
C52 C48 C45 117.9(6)
C48 C49 C50 120.0(7)
C48 C49 H49 120.0
C50 C49 H49 120.0
C51 C50 C49 118.7(7)
C51 C50 H50 120.7
C49 C50 H50 120.7
N7 C51 C50 121.3(6)
N7 C51 C53 113.2(5)
C50 C51 C53 125.5(6)
N7 C52 C48 124.0(6)
N7 C52 H52 118.0
C48 C52 H52 118.0
N8 C53 C54 122.0(6)
N8 C53 C51 114.2(5)
C54 C53 C51 123.8(6)
C53 C54 C55 119.3(7)
C53 C54 H54 120.4
C55 C54 H54 120.4
C54 C55 C56 119.4(7)
C54 C55 H55 120.3
C56 C55 H55 120.3
C57 C56 C55 117.8(6)
C57 C56 C58 119.7(7)
C55 C56 C58 122.5(7)
N8 C57 C56 123.4(6)
N8 C57 H57 118.3
C56 C57 H57 118.3
C56 C58 H58A 109.5
C56 C58 H58B 109.5
H58A C58 H58B 109.5
C56 C58 H58C 109.5
H58A C58 H58C 109.5
H58B C58 H58C 109.5
O3 C59 H59A 109.5
O3 C59 H59B 109.5
H59A C59 H59B 109.5
O3 C59 H59C 109.5
H59A C59 H59C 109.5
H59B C59 H59C 109.5
O4 C60 H60A 109.5
O4 C60 H60B 109.5
H60A C60 H60B 109.5
O4 C60 H60C 109.5
H60A C60 H60C 109.5
H60B C60 H60C 109.5
C62 C61 H61A 109.5
C62 C61 H61B 109.5
H61A C61 H61B 109.5
C62 C61 H61C 109.5
H61A C61 H61C 109.5
H61B C61 H61C 109.5
C63 C62 C66 117.7(6)
C63 C62 C61 121.8(7)
C66 C62 C61 120.5(7)
C62 C63 C64 120.2(6)
C62 C63 H63 119.9
C64 C63 H63 119.9
C63 C64 C65 119.4(6)
C63 C64 H64 120.3
C65 C64 H64 120.3
N9 C65 C64 120.8(6)
N9 C65 C67 114.4(5)
C64 C65 C67 124.7(6)
N9 C66 C62 123.9(6)
N9 C66 H66 118.0
C62 C66 H66 118.0
N10 C67 C68 121.0(5)
N10 C67 C65 114.1(5)
C68 C67 C65 125.0(5)
C69 C68 C67 120.0(5)
C69 C68 H68 120.0
C67 C68 H68 120.0
C68 C69 C70 119.3(6)
C68 C69 H69 120.4
C70 C69 H69 120.4
C69 C70 C71 117.8(6)
C69 C70 C72 122.6(5)
C71 C70 C72 119.5(5)
N10 C71 C70 123.4(5)
N10 C71 H71 118.3
C70 C71 H71 118.3
C73 C72 C77 119.7(6)
C73 C72 C70 120.8(5)
C77 C72 C70 119.5(6)
C72 C73 O5 115.6(6)
C72 C73 C74 119.8(6)
O5 C73 C74 124.6(6)
C73 C74 C75 122.3(6)
C73 C74 H74 118.8
C75 C74 H74 118.8
C74 C75 C76 117.8(6)
C74 C75 C78 120.6(6)
C76 C75 C78 121.6(5)
O6 C76 C77 123.8(6)
O6 C76 C75 116.7(5)
C77 C76 C75 119.6(6)
C76 C77 C72 120.7(6)
C76 C77 H77 119.6
C72 C77 H77 119.6
C79 C78 C82 117.1(5)
C79 C78 C75 122.8(5)
C82 C78 C75 120.1(5)
C80 C79 C78 119.7(6)
C80 C79 H79 120.1
C78 C79 H79 120.1
C79 C80 C81 120.3(6)
C79 C80 H80 119.9
C81 C80 H80 119.9
N11 C81 C80 120.4(5)
N11 C81 C83 114.5(5)
C80 C81 C83 125.1(5)
N11 C82 C78 123.7(5)
N11 C82 H82 118.2
C78 C82 H82 118.2
N12 C83 C84 121.1(6)
N12 C83 C81 114.1(5)
C84 C83 C81 124.8(6)
C85 C84 C83 119.6(6)
C85 C84 H84 120.2
C83 C84 H84 120.2
C84 C85 C86 119.8(6)
C84 C85 H85 120.1
C86 C85 H85 120.1
C85 C86 C87 116.8(6)
C85 C86 C88 123.5(6)
C87 C86 C88 119.6(6)
N12 C87 C86 124.7(6)
N12 C87 H87 117.7
C86 C87 H87 117.7
C86 C88 H88A 109.5
C86 C88 H88B 109.5
H88A C88 H88B 109.5
C86 C88 H88C 109.5
H88A C88 H88C 109.5
H88B C88 H88C 109.5
O5 C89 H89A 109.5
O5 C89 H89B 109.5
H89A C89 H89B 109.5
O5 C89 H89C 109.5
H89A C89 H89C 109.5
H89B C89 H89C 109.5
O6 C90 H90A 109.5
O6 C90 H90B 109.5
H90A C90 H90B 109.5
O6 C90 H90C 109.5
H90A C90 H90C 109.5
H90B C90 H90C 109.5
C92 C91 H91A 109.5
C92 C91 H91B 109.5
H91A C91 H91B 109.5
C92 C91 H91C 109.5
H91A C91 H91C 109.5
H91B C91 H91C 109.5
C93 C92 C96 119.1(6)
C93 C92 C91 121.7(7)
C96 C92 C91 119.1(8)
C92 C93 C94 119.1(7)
C92 C93 H93 120.4
C94 C93 H93 120.4
C93 C94 C95 119.7(8)
C93 C94 H94 120.1
C95 C94 H94 120.1
N13 C95 C94 121.3(7)
N13 C95 C97 114.5(6)
C94 C95 C97 124.3(7)
N13 C96 C92 122.0(7)
N13 C96 H96 119.0
C92 C96 H96 119.0
N14 C97 C98 121.4(7)
N14 C97 C95 113.3(6)
C98 C97 C95 125.3(7)
C97 C98 C99 120.5(7)
C97 C98 H98 119.8
C99 C98 H98 119.8
C98 C99 C100 118.8(7)
C98 C99 H99 120.6
C100 C99 H99 120.6
C99 C100 C101 118.1(7)
C99 C100 C102 121.9(7)
C101 C100 C102 120.0(6)
N14 C101 C100 123.6(6)
N14 C101 H101 118.2
C100 C101 H101 118.2
C103 C102 C107 117.6(7)
C103 C102 C100 122.8(7)
C107 C102 C100 119.1(8)
C102 C103 O7 115.0(8)
C102 C103 C104 121.0(8)
O7 C103 C104 123.4(8)
C105 C104 C103 123.2(8)
C105 C104 H104 118.4
C103 C104 H104 118.4
C104 C105 C106 116.9(7)
C104 C105 C108 121.4(8)
C106 C105 C108 121.3(7)
C107 C106 O8 118.8(7)
C107 C106 C105 118.1(7)
O8 C106 C105 122.8(7)
C106 C107 C102 120.7(8)
C106 C107 H107 119.6
C102 C107 H107 119.6
C112 C108 C109 117.2(6)
C112 C108 C105 120.3(6)
C109 C108 C105 122.5(6)
C108 C109 C110 119.4(6)
C108 C109 H109 120.3
C110 C109 H109 120.3
C111 C110 C109 119.3(6)
C111 C110 H110 120.4
C109 C110 H110 120.4
N15 C111 C110 121.1(5)
N15 C111 C113 114.6(5)
C110 C111 C113 124.3(5)
N15 C112 C108 123.6(6)
N15 C112 H112 118.2
C108 C112 H112 118.2
N16 C113 C114 121.1(6)
N16 C113 C111 114.0(5)
C114 C113 C111 124.8(6)
C115 C114 C113 119.1(7)
C115 C114 H114 120.4
C113 C114 H114 120.4
C114 C115 C116 120.5(6)
C114 C115 H115 119.8
C116 C115 H115 119.8
C115 C116 C117 117.5(6)
C115 C116 C118 122.3(6)
C117 C116 C118 120.2(7)
N16 C117 C116 123.1(6)
N16 C117 H117 118.4
C116 C117 H117 118.4
C116 C118 H11A 109.5
C116 C118 H11B 109.5
H11A C118 H11B 109.5
C116 C118 H11C 109.5
H11A C118 H11C 109.5
H11B C118 H11C 109.5
O7 C119 H11D 109.5
O7 C119 H11E 109.5
H11D C119 H11E 109.5
O7 C119 H11F 109.5
H11D C119 H11F 109.5
H11E C119 H11F 109.5
O8 C120 H12A 109.5
O8 C120 H12B 109.5
H12A C120 H12B 109.5
O8 C120 H12C 109.5
H12A C120 H12C 109.5
H12B C120 H12C 109.5
C122 C121 H12F 109.5
C122 C121 H12G 109.5
H12F C121 H12G 109.5
C122 C121 H12H 109.5
H12F C121 H12H 109.5
H12G C121 H12H 109.5
C123 C122 C126 117.5(7)
C123 C122 C121 122.4(7)
C126 C122 C121 120.1(8)
C124 C123 C122 120.5(7)
C124 C123 H123 119.8
C122 C123 H123 119.8
C123 C124 C125 120.2(8)
C123 C124 H124 119.9
C125 C124 H124 119.9
N17 C125 C124 121.0(7)
N17 C125 C127 114.1(6)
C124 C125 C127 124.9(7)
N17 C126 C122 122.5(8)
N17 C126 H126 118.8
C122 C126 H126 118.8
N18 C127 C128 122.0(6)
N18 C127 C125 113.6(6)
C128 C127 C125 124.5(6)
C129 C128 C127 119.4(7)
C129 C128 H128 120.3
C127 C128 H128 120.3
C128 C129 C130 119.5(8)
C128 C129 H129 120.3
C130 C129 H129 120.3
C131 C130 C129 118.0(6)
C131 C130 C132 120.4(6)
C129 C130 C132 121.5(7)
N18 C131 C130 123.5(7)
N18 C131 H131 118.2
C130 C131 H131 118.2
C13A C132 C10A 119.4(13)
C13A C132 C137 4.1(19)
C10A C132 C137 115.7(12)
C13A C132 C133 121.2(12)
C10A C132 C133 2.0(8)
C137 C132 C133 117.5(13)
C13A C132 C130 118.9(12)
C10A C132 C130 121.7(7)
C137 C132 C130 122.6(12)
C133 C132 C130 119.8(7)
C134 C135 C12A 116.2(12)
C134 C135 C136 121.1(11)
C12A C135 C136 5.1(19)
C134 C135 C138 120.7(3)
C12A C135 C138 123.1(11)
C136 C135 C138 118.1(10)
C142 C138 C139 117.2(6)
C142 C138 C135 121.2(4)
C139 C138 C135 121.6(4)
C140 C139 C138 119.7(6)
C140 C139 H139 120.2
C138 C139 H139 120.2
C139 C140 C141 119.8(6)
C139 C140 H140 120.1
C141 C140 H140 120.1
N19 C141 C140 121.3(5)
N19 C141 C143 113.6(5)
C140 C141 C143 125.1(5)
N19 C142 C138 123.8(5)
N19 C142 H142 118.1
C138 C142 H142 118.1
N20 C143 C144 121.2(6)
N20 C143 C141 114.3(5)
C144 C143 C141 124.5(6)
C145 C144 C143 119.5(6)
C145 C144 H144 120.3
C143 C144 H144 120.3
C144 C145 C146 120.2(6)
C144 C145 H145 119.9
C146 C145 H145 119.9
C147 C146 C145 116.7(6)
C147 C146 C148 121.1(7)
C145 C146 C148 122.2(7)
N20 C147 C146 122.9(6)
N20 C147 H147 118.5
C146 C147 H147 118.5
C146 C148 H14D 109.5
C146 C148 H14E 109.5
H14D C148 H14E 109.5
C146 C148 H14F 109.5
H14D C148 H14F 109.5
H14E C148 H14F 109.5
C152 C151 H15A 109.5
C152 C151 H15B 109.5
H15A C151 H15B 109.5
C152 C151 H15C 109.5
H15A C151 H15C 109.5
H15B C151 H15C 109.5
C156 C152 C153 117.5(6)
C156 C152 C151 120.7(7)
C153 C152 C151 121.8(7)
C154 C153 C152 119.6(6)
C154 C153 H153 120.2
C152 C153 H153 120.2
C153 C154 C155 119.6(7)
C153 C154 H154 120.2
C155 C154 H154 120.2
N21 C155 C154 121.2(6)
N21 C155 C157 114.7(5)
C154 C155 C157 124.1(6)
N21 C156 C152 123.2(6)
N21 C156 H156 118.4
C152 C156 H156 118.4
N22 C157 C158 121.4(5)
N22 C157 C155 113.8(5)
C158 C157 C155 124.8(5)
C159 C158 C157 120.1(6)
C159 C158 H158 120.0
C157 C158 H158 120.0
C158 C159 C160 119.1(5)
C158 C159 H159 120.5
C160 C159 H159 120.5
C161 C160 C159 117.7(5)
C161 C160 C162 120.0(5)
C159 C160 C162 122.4(5)
N22 C161 C160 123.9(5)
N22 C161 H161 118.1
C160 C161 H161 118.1
C167 C162 C163 118.4(5)
C167 C162 C160 121.1(5)
C163 C162 C160 120.4(5)
O11 C163 C164 124.0(6)
O11 C163 C162 116.3(6)
C164 C163 C162 119.7(5)
C163 C164 C165 122.6(6)
C163 C164 H164 118.7
C165 C164 H164 118.7
C164 C165 C166 117.2(5)
C164 C165 C168 118.2(5)
C166 C165 C168 124.6(5)
C167 C166 O12 123.4(5)
C167 C166 C165 119.8(5)
O12 C166 C165 116.7(5)
C162 C167 C166 122.3(6)
C162 C167 H167 118.8
C166 C167 H167 118.8
C172 C168 C169 116.5(5)
C172 C168 C165 124.2(5)
C169 C168 C165 119.3(5)
C170 C169 C168 120.3(5)
C170 C169 H169 119.8
C168 C169 H169 119.8
C169 C170 C171 119.6(5)
C169 C170 H170 120.2
C171 C170 H170 120.2
N23 C171 C170 121.2(5)
N23 C171 C173 114.4(5)
C170 C171 C173 124.4(5)
N23 C172 C168 123.4(5)
N23 C172 H172 118.3
C168 C172 H172 118.3
N24 C173 C174 122.2(5)
N24 C173 C171 114.1(5)
C174 C173 C171 123.7(5)
C175 C174 C173 118.6(6)
C175 C174 H174 120.7
C173 C174 H174 120.7
C176 C175 C174 120.4(6)
C176 C175 H175 119.8
C174 C175 H175 119.8
C175 C176 C177 117.5(6)
C175 C176 C178 120.5(6)
C177 C176 C178 122.0(7)
N24 C177 C176 123.6(6)
N24 C177 H177 118.2
C176 C177 H177 118.2
C176 C178 H17A 109.5
C176 C178 H17B 109.5
H17A C178 H17B 109.5
C176 C178 H17C 109.5
H17A C178 H17C 109.5
H17B C178 H17C 109.5
O11 C179 H17D 109.5
O11 C179 H17E 109.5
H17D C179 H17E 109.5
O11 C179 H17F 109.5
H17D C179 H17F 109.5
H17E C179 H17F 109.5
O12 C180 H18A 109.5
O12 C180 H18B 109.5
H18A C180 H18B 109.5
O12 C180 H18C 109.5
H18A C180 H18C 109.5
H18B C180 H18C 109.5
C6 N1 C5 118.0(5)
C6 N1 Fe1 127.2(4)
C5 N1 Fe1 114.5(4)
C7 N2 C11 118.8(5)
C7 N2 Fe1 114.5(4)
C11 N2 Fe1 126.7(4)
C21 N3 C22 119.7(5)
C21 N3 Fe2 113.9(4)
C22 N3 Fe2 126.3(4)
C27 N4 C23 118.9(7)
C27 N4 Fe2 127.3(5)
C23 N4 Fe2 113.8(5)
C36 N5 C35 118.1(5)
C36 N5 Fe1 126.9(5)
C35 N5 Fe1 115.0(4)
C41 N6 C37 119.6(6)
C41 N6 Fe1 125.8(4)
C37 N6 Fe1 114.6(4)
C52 N7 C51 118.1(5)
C52 N7 Fe3 126.8(4)
C51 N7 Fe3 115.0(4)
C53 N8 C57 118.0(5)
C53 N8 Fe3 115.1(4)
C57 N8 Fe3 126.9(5)
C66 N9 C65 117.9(5)
C66 N9 Fe1 128.1(4)
C65 N9 Fe1 113.8(4)
C71 N10 C67 118.3(5)
C71 N10 Fe1 126.9(4)
C67 N10 Fe1 114.7(4)
C82 N11 C81 118.8(5)
C82 N11 Fe4 126.0(4)
C81 N11 Fe4 115.2(4)
C87 N12 C83 117.9(5)
C87 N12 Fe4 127.1(4)
C83 N12 Fe4 114.5(4)
C96 N13 C95 118.7(6)
C96 N13 Fe2 126.8(5)
C95 N13 Fe2 114.4(4)
C101 N14 C97 117.6(6)
C101 N14 Fe2 126.5(4)
C97 N14 Fe2 115.9(4)
C112 N15 C111 119.3(5)
C112 N15 Fe3 125.7(4)
C111 N15 Fe3 114.6(4)
C117 N16 C113 118.6(5)
C117 N16 Fe3 126.9(4)
C113 N16 Fe3 114.3(4)
C126 N17 C125 118.4(6)
C126 N17 Fe2 126.4(5)
C125 N17 Fe2 115.2(4)
C131 N18 C127 117.6(6)
C131 N18 Fe2 126.7(5)
C127 N18 Fe2 115.3(5)
C142 N19 C141 118.3(5)
C142 N19 Fe4 126.5(4)
C141 N19 Fe4 114.8(4)
C147 N20 C143 119.4(5)
C147 N20 Fe4 125.8(4)
C143 N20 Fe4 114.6(4)
C156 N21 C155 118.9(5)
C156 N21 Fe3 126.4(4)
C155 N21 Fe3 114.7(4)
C161 N22 C157 117.7(5)
C161 N22 Fe3 127.2(4)
C157 N22 Fe3 115.0(4)
C172 N23 C171 118.8(5)
C172 N23 Fe4 127.2(4)
C171 N23 Fe4 113.7(4)
C173 N24 C177 117.7(5)
C173 N24 Fe4 114.4(4)
C177 N24 Fe4 127.4(4)
C13 O1 C29 117.1(6)
C16 O2 C30 118.5(6)
C43 O3 C59 114.1(7)
C46 O4 C60 117.1(7)
C73 O5 C89 117.4(6)
C76 O6 C90 117.4(5)
C103 O7 C119 118.8(8)
C106 O8 C120 112.6(6)
C132 C133 C134 118.9(9)
C132 C133 O9 126.8(7)
C134 C133 O9 114.2(7)
C135 C134 C133 121.7(7)
C135 C134 H134 119.1
C133 C134 H134 119.1
O10 C136 C137 120.4(8)
O10 C136 C135 123.2(16)
C137 C136 C135 116(2)
C136 C137 C132 125(2)
C136 C137 H137 117.6
C132 C137 H137 117.6
C149 O9 C133 122.3(9)
C136 O10 C150 120.9(11)
O9A C14A H14J 109.5
O9A C14A H14K 109.5
H14J C14A H14K 109.5
O9A C14A H14L 109.5
H14J C14A H14L 109.5
H14K C14A H14L 109.5
O10A C15A H15G 109.5
O10A C15A H15H 109.5
H15G C15A H15H 109.5
O10A C15A H15I 109.5
H15G C15A H15I 109.5
H15H C15A H15I 109.5
C132 C10A H10A 118.9
C13A C12A C135 125(2)
C13A C12A H12D 117.4
C135 C12A H12D 117.4
C132 C13A C12A 117(2)
C132 C13A O10A 126.3(16)
C12A C13A O10A 116.3(8)
C15A O10A C13A 123.6(11)
C163 O11 C179 115.6(6)
C166 O12 C180 117.7(5)
N1M C1M C2M 169(2)
N2M C3M C4M 171(3)
N3M C5M C6M 172(4)
N4M C8M C7M 173(3)
N5M C9M C10M 169(4)
C9M C10M H10B 110.1
C9M C10M H10C 109.3
H10B C10M H10C 109.5
C9M C10M H10D 109.0
H10B C10M H10D 109.5
H10C C10M H10D 109.5
N6M C12M C11M 174(3)
N7M C13M C14M 175(2)
F4 P1 F6 86.7(7)
F4 P1 F2 93.0(8)
F6 P1 F2 92.8(7)
F4 P1 F1 89.3(8)
F6 P1 F1 88.9(7)
F2 P1 F1 177.3(8)
F4 P1 F3 91.2(8)
F6 P1 F3 177.2(8)
F2 P1 F3 89.2(7)
F1 P1 F3 89.3(7)
F4 P1 F5 179.2(8)
F6 P1 F5 92.8(8)
F2 P1 F5 87.8(8)
F1 P1 F5 90.0(8)
F3 P1 F5 89.2(9)
F11 P2 F9 179.1(5)
F11 P2 F12 90.9(5)
F9 P2 F12 89.9(5)
F11 P2 F7 90.0(4)
F9 P2 F7 89.6(5)
F12 P2 F7 90.7(5)
F11 P2 F8 90.9(4)
F9 P2 F8 89.5(4)
F12 P2 F8 90.2(5)
F7 P2 F8 178.7(5)
F11 P2 F10 88.6(5)
F9 P2 F10 90.6(4)
F12 P2 F10 178.7(6)
F7 P2 F10 90.5(5)
F8 P2 F10 88.6(5)
F17 P3 F16 92.3(8)
F17 P3 F13 87.9(7)
F16 P3 F13 89.8(7)
F17 P3 F14 92.6(8)
F16 P3 F14 89.5(7)
F13 P3 F14 179.2(9)
F17 P3 F15 177.6(9)
F16 P3 F15 88.9(7)
F13 P3 F15 90.0(6)
F14 P3 F15 89.5(6)
F17 P3 F18 88.0(7)
F16 P3 F18 177.4(7)
F13 P3 F18 87.6(7)
F14 P3 F18 93.0(7)
F15 P3 F18 90.7(7)
F15A P3A F18A 91.6(15)
F15A P3A F13A 92.6(12)
F18A P3A F13A 96.8(19)
F15A P3A F14A 92.6(13)
F18A P3A F14A 73(2)
F13A P3A F14A 169(2)
F15A P3A F16A 92.6(13)
F18A P3A F16A 170(2)
F13A P3A F16A 92(2)
F14A P3A F16A 97(2)
F15A P3A F17A 179.4(10)
F18A P3A F17A 88.1(12)
F13A P3A F17A 88.0(13)
F14A P3A F17A 86.9(15)
F16A P3A F17A 87.6(12)
F19 P4 F24A 92.6(10)
F19 P4 F20 176.3(8)
F24A P4 F20 91.0(10)
F19 P4 F21A 168.7(9)
F24A P4 F21A 94.5(6)
F20 P4 F21A 10.4(10)
F19 P4 F22 90.2(6)
F24A P4 F22 65.6(7)
F20 P4 F22 90.3(6)
F21A P4 F22 100.7(9)
F19 P4 F23A 77.4(8)
F24A P4 F23A 93.6(8)
F20 P4 F23A 103.4(9)
F21A P4 F23A 93.4(6)
F22 P4 F23A 155.5(10)
F19 P4 F21 87.8(7)
F24A P4 F21 156.8(7)
F20 P4 F21 88.5(7)
F21A P4 F21 89.1(10)
F22 P4 F21 91.2(6)
F23A P4 F21 109.1(9)
F19 P4 F23 88.9(6)
F24A P4 F23 109.3(8)
F20 P4 F23 91.0(6)
F21A P4 F23 80.5(9)
F22 P4 F23 174.8(7)
F23A P4 F23 19.7(10)
F21 P4 F23 93.9(6)
F19 P4 F19A 13.6(9)
F24A P4 F19A 91.8(6)
F20 P4 F19A 165.1(9)
F21A P4 F19A 172.1(10)
F22 P4 F19A 77.5(9)
F23A P4 F19A 91.1(6)
F21 P4 F19A 83.3(9)
F23 P4 F19A 101.9(8)
F19 P4 F24 97.8(7)
F24A P4 F24 23.3(6)
F20 P4 F24 85.9(7)
F21A P4 F24 85.5(10)
F22 P4 F24 88.4(6)
F23A P4 F24 72.7(8)
F21 P4 F24 174.4(7)
F23 P4 F24 86.6(6)
F19A P4 F24 102.1(9)
F19 P4 F20A 83.8(10)
F24A P4 F20A 174.0(8)
F20 P4 F20A 92.6(11)
F21A P4 F20A 89.8(7)
F22 P4 F20A 109.5(8)
F23A P4 F20A 90.3(10)
F21 P4 F20A 18.8(8)
F23 P4 F20A 75.5(9)
F19A P4 F20A 83.6(8)
F24 P4 F20A 162.0(8)
F19 P4 F22A 100.5(8)
F24A P4 F22A 88.9(6)
F20 P4 F22A 78.5(8)
F21A P4 F22A 88.4(6)
F22 P4 F22A 25.7(8)
F23A P4 F22A 176.9(8)
F21 P4 F22A 68.3(8)
F23 P4 F22A 159.3(9)
F19A P4 F22A 86.9(5)
F24 P4 F22A 110.1(7)
F20A P4 F22A 87.1(10)
F27 P5 F28 77.8(10)
F27 P5 F29 98(2)
F28 P5 F29 175(2)
F27 P5 F30 172.2(17)
F28 P5 F30 96.3(12)
F29 P5 F30 88(2)
F27 P5 F25 85.4(16)
F28 P5 F25 90.3(13)
F29 P5 F25 91(2)
F30 P5 F25 89.7(10)
F27 P5 F26 90.5(14)
F28 P5 F26 95.0(11)
F29 P5 F26 83(2)
F30 P5 F26 95.0(16)
F25 P5 F26 172.5(14)
F26A P5A F29A 97(2)
F26A P5A F25A 172.8(15)
F29A P5A F25A 89(2)
F26A P5A F30A 86.1(17)
F29A P5A F30A 90(2)
F25A P5A F30A 90.5(12)
F26A P5A F28A 85.4(12)
F29A P5A F28A 176(2)
F25A P5A F28A 88.1(12)
F30A P5A F28A 86.6(12)
F26A P5A F27A 88.1(14)
F29A P5A F27A 83(2)
F25A P5A F27A 96.1(15)
F30A P5A F27A 170.6(16)
F28A P5A F27A 100.3(13)
F31 P6 F34 87.9(6)
F31 P6 F33 89.2(5)
F34 P6 F33 88.0(5)
F31 P6 F35 90.3(4)
F34 P6 F35 92.8(4)
F33 P6 F35 179.1(5)
F31 P6 F32 177.3(6)
F34 P6 F32 90.3(5)
F33 P6 F32 92.7(5)
F35 P6 F32 87.8(4)
F31 P6 F36 93.9(6)
F34 P6 F36 177.9(5)
F33 P6 F36 90.9(5)
F35 P6 F36 88.4(4)
F32 P6 F36 88.0(5)
F37 P7 F39 91.2(5)
F37 P7 F38 89.7(3)
F39 P7 F38 91.2(4)
F37 P7 F41 90.4(4)
F39 P7 F41 89.2(4)
F38 P7 F41 179.7(4)
F37 P7 F40 178.2(4)
F39 P7 F40 90.5(4)
F38 P7 F40 89.8(4)
F41 P7 F40 90.1(4)
F37 P7 F42 90.6(4)
F39 P7 F42 178.1(4)
F38 P7 F42 89.3(3)
F41 P7 F42 90.3(4)
F40 P7 F42 87.7(4)
F43 P8 F47 92.1(8)
F43 P8 F45 91.4(5)
F47 P8 F45 91.2(8)
F43 P8 F48 91.7(6)
F47 P8 F48 91.7(12)
F45 P8 F48 175.6(11)
F43 P8 F44 176.6(11)
F47 P8 F44 90.7(12)
F45 P8 F44 86.7(8)
F48 P8 F44 90.0(6)
F43 P8 F46 89.2(8)
F47 P8 F46 176.9(12)
F45 P8 F46 91.6(12)
F48 P8 F46 85.4(13)
F44 P8 F46 88.1(12)
F51 P9 F49 98.1(14)
F51 P9 F50 88.2(14)
F49 P9 F50 173.7(14)
F51 P9 F52 105.7(14)
F49 P9 F52 92.5(14)
F50 P9 F52 85.6(13)
F51 P9 F53 92.6(9)
F49 P9 F53 93.4(13)
F50 P9 F53 86.4(14)
F52 P9 F53 159.7(13)
F51 P9 F54 172.5(14)
F49 P9 F54 88.1(9)
F50 P9 F54 85.7(13)
F52 P9 F54 78.2(11)
F53 P9 F54 82.7(8)
F59 P10 F58 94.4(9)
F59 P10 F55 93.5(13)
F58 P10 F55 90.0(14)
F59 P10 F57 94.0(13)
F58 P10 F57 171.4(14)
F55 P10 F57 91.2(14)
F59 P10 F60 80.3(13)
F58 P10 F60 86.5(13)
F55 P10 F60 172.7(15)
F57 P10 F60 93.2(14)
F59 P10 F56 176.0(13)
F58 P10 F56 86.7(13)
F55 P10 F56 90.3(10)
F57 P10 F56 84.7(14)
F60 P10 F56 95.9(12)
N10 Fe1 N5 173.2(2)
N10 Fe1 N6 93.0(2)
N5 Fe1 N6 81.8(2)
N10 Fe1 N1 88.6(2)
N5 Fe1 N1 96.9(2)
N6 Fe1 N1 175.0(2)
N10 Fe1 N9 81.86(19)
N5 Fe1 N9 93.5(2)
N6 Fe1 N9 88.7(2)
N1 Fe1 N9 96.2(2)
N10 Fe1 N2 95.08(19)
N5 Fe1 N2 89.7(2)
N6 Fe1 N2 93.5(2)
N1 Fe1 N2 81.6(2)
N9 Fe1 N2 176.3(2)
N14 Fe2 N18 94.3(3)
N14 Fe2 N4 89.6(3)
N18 Fe2 N4 175.8(2)
N14 Fe2 N17 174.5(2)
N18 Fe2 N17 81.5(2)
N4 Fe2 N17 94.8(2)
N14 Fe2 N3 94.8(2)
N18 Fe2 N3 95.9(2)
N4 Fe2 N3 82.2(2)
N17 Fe2 N3 89.1(2)
N14 Fe2 N13 81.7(2)
N18 Fe2 N13 86.4(2)
N4 Fe2 N13 95.7(2)
N17 Fe2 N13 94.6(2)
N3 Fe2 N13 175.9(2)
N7 Fe3 N8 81.34(19)
N7 Fe3 N16 89.08(19)
N8 Fe3 N16 94.6(2)
N7 Fe3 N15 92.00(18)
N8 Fe3 N15 172.38(19)
N16 Fe3 N15 81.5(2)
N7 Fe3 N22 92.90(19)
N8 Fe3 N22 90.33(19)
N16 Fe3 N22 174.9(2)
N15 Fe3 N22 93.74(19)
N7 Fe3 N21 173.9(2)
N8 Fe3 N21 96.3(2)
N16 Fe3 N21 96.73(19)
N15 Fe3 N21 90.72(19)
N22 Fe3 N21 81.47(19)
N24 Fe4 N19 177.56(19)
N24 Fe4 N23 82.18(19)
N19 Fe4 N23 95.54(18)
N24 Fe4 N11 86.87(19)
N19 Fe4 N11 94.18(19)
N23 Fe4 N11 94.02(18)
N24 Fe4 N20 97.4(2)
N19 Fe4 N20 81.77(19)
N23 Fe4 N20 91.52(18)
N11 Fe4 N20 173.44(19)
N24 Fe4 N12 96.25(19)
N19 Fe4 N12 86.09(18)
N23 Fe4 N12 175.0(2)
N11 Fe4 N12 81.11(19)
N20 Fe4 N12 93.42(19)

loop_
_geom_bond_atom_site_label_1
_geom_bond_atom_site_label_2
_geom_bond_distance
C1 C2 1.511(10)
C1 H1A 0.9800
C1 H1B 0.9800
C1 H1C 0.9800
C2 C6 1.370(10)
C2 C3 1.383(11)
C3 C4 1.382(11)
C3 H3 0.9500
C4 C5 1.386(10)
C4 H4 0.9500
C5 N1 1.361(8)
C5 C7 1.464(9)
C6 N1 1.331(8)
C6 H6 0.9500
C7 N2 1.354(8)
C7 C8 1.391(9)
C8 C9 1.378(11)
C8 H8 0.9500
C9 C10 1.365(11)
C9 H9 0.9500
C10 C11 1.415(9)
C10 C12 1.487(9)
C11 N2 1.354(8)
C11 H11 0.9500
C12 C13 1.385(11)
C12 C17 1.394(9)
C13 O1 1.370(8)
C13 C14 1.388(10)
C14 C15 1.412(9)
C14 H14 0.9500
C15 C16 1.387(10)
C15 C18 1.486(9)
C16 O2 1.373(8)
C16 C17 1.409(10)
C17 H17 0.9500
C18 C19 1.402(10)
C18 C22 1.405(8)
C19 C20 1.372(10)
C19 H19 0.9500
C20 C21 1.403(9)
C20 H20 0.9500
C21 N3 1.339(9)
C21 C23 1.453(10)
C22 N3 1.349(8)
C22 H22 0.9500
C23 N4 1.353(8)
C23 C24 1.387(11)
C24 C25 1.380(12)
C24 H24 0.9500
C25 C26 1.386(12)
C25 H25 0.9500
C26 C27 1.363(13)
C26 C28 1.527(12)
C27 N4 1.344(10)
C27 H27 0.9500
C28 H28A 0.9800
C28 H28B 0.9800
C28 H28C 0.9800
C29 O1 1.396(11)
C29 H29A 0.9800
C29 H29B 0.9800
C29 H29C 0.9800
C30 O2 1.436(11)
C30 H30A 0.9800
C30 H30B 0.9800
C30 H30C 0.9800
C31 C32 1.502(9)
C31 H31A 0.9800
C31 H31B 0.9800
C31 H31C 0.9800
C32 C36 1.384(9)
C32 C33 1.395(11)
C33 C34 1.385(11)
C33 H33 0.9500
C34 C35 1.398(10)
C34 H34 0.9500
C35 N5 1.349(9)
C35 C37 1.471(9)
C36 N5 1.349(7)
C36 H36 0.9500
C37 N6 1.344(9)
C37 C38 1.389(10)
C38 C39 1.382(11)
C38 H38 0.9500
C39 C40 1.387(11)
C39 H39 0.9500
C40 C41 1.381(10)
C40 C42 1.504(10)
C41 N6 1.339(8)
C41 H41 0.9500
C42 C47 1.338(11)
C42 C43 1.444(12)
C43 C44 1.376(11)
C43 O3 1.390(10)
C44 C45 1.492(12)
C44 H44 0.9500
C45 C46 1.333(11)
C45 C48 1.492(9)
C46 O4 1.372(10)
C46 C47 1.402(10)
C47 H47 0.9500
C48 C49 1.376(10)
C48 C52 1.379(9)
C49 C50 1.397(11)
C49 H49 0.9500
C50 C51 1.391(10)
C50 H50 0.9500
C51 N7 1.361(8)
C51 C53 1.473(8)
C52 N7 1.340(7)
C52 H52 0.9500
C53 N8 1.350(8)
C53 C54 1.388(9)
C54 C55 1.392(10)
C54 H54 0.9500
C55 C56 1.393(11)
C55 H55 0.9500
C56 C57 1.388(10)
C56 C58 1.507(10)
C57 N8 1.358(7)
C57 H57 0.9500
C58 H58A 0.9800
C58 H58B 0.9800
C58 H58C 0.9800
C59 O3 1.453(12)
C59 H59A 0.9800
C59 H59B 0.9800
C59 H59C 0.9800
C60 O4 1.438(12)
C60 H60A 0.9800
C60 H60B 0.9800
C60 H60C 0.9800
C61 C62 1.512(10)
C61 H61A 0.9800
C61 H61B 0.9800
C61 H61C 0.9800
C62 C63 1.371(10)
C62 C66 1.384(9)
C63 C64 1.384(10)
C63 H63 0.9500
C64 C65 1.391(9)
C64 H64 0.9500
C65 N9 1.369(7)
C65 C67 1.460(8)
C66 N9 1.342(8)
C66 H66 0.9500
C67 N10 1.367(7)
C67 C68 1.392(8)
C68 C69 1.379(9)
C68 H68 0.9500
C69 C70 1.394(9)
C69 H69 0.9500
C70 C71 1.396(8)
C70 C72 1.478(8)
C71 N10 1.338(8)
C71 H71 0.9500
C72 C73 1.373(9)
C72 C77 1.411(9)
C73 O5 1.374(8)
C73 C74 1.381(10)
C74 C75 1.381(9)
C74 H74 0.9500
C75 C76 1.435(9)
C75 C78 1.480(8)
C76 O6 1.368(8)
C76 C77 1.373(9)
C77 H77 0.9500
C78 C79 1.382(8)
C78 C82 1.405(8)
C79 C80 1.381(9)
C79 H79 0.9500
C80 C81 1.402(9)
C80 H80 0.9500
C81 N11 1.350(7)
C81 C83 1.455(8)
C82 N11 1.341(7)
C82 H82 0.9500
C83 N12 1.357(8)
C83 C84 1.393(8)
C84 C85 1.384(10)
C84 H84 0.9500
C85 C86 1.385(10)
C85 H85 0.9500
C86 C87 1.392(9)
C86 C88 1.514(10)
C87 N12 1.335(8)
C87 H87 0.9500
C88 H88A 0.9800
C88 H88B 0.9800
C88 H88C 0.9800
C89 O5 1.435(10)
C89 H89A 0.9800
C89 H89B 0.9800
C89 H89C 0.9800
C90 O6 1.435(8)
C90 H90A 0.9800
C90 H90B 0.9800
C90 H90C 0.9800
C91 C92 1.517(10)
C91 H91A 0.9800
C91 H91B 0.9800
C91 H91C 0.9800
C92 C93 1.379(12)
C92 C96 1.400(10)
C93 C94 1.384(11)
C93 H93 0.9500
C94 C95 1.391(10)
C94 H94 0.9500
C95 N13 1.364(9)
C95 C97 1.465(10)
C96 N13 1.347(8)
C96 H96 0.9500
C97 N14 1.367(9)
C97 C98 1.376(11)
C98 C99 1.383(12)
C98 H98 0.9500
C99 C100 1.388(11)
C99 H99 0.9500
C100 C101 1.388(10)
C100 C102 1.489(10)
C101 N14 1.348(8)
C101 H101 0.9500
C102 C103 1.337(12)
C102 C107 1.414(12)
C103 O7 1.374(10)
C103 C104 1.406(12)
C104 C105 1.312(12)
C104 H104 0.9500
C105 C106 1.461(12)
C105 C108 1.477(10)
C106 C107 1.402(11)
C106 O8 1.412(10)
C107 H107 0.9500
C108 C112 1.391(9)
C108 C109 1.396(10)
C109 C110 1.399(10)
C109 H109 0.9500
C110 C111 1.396(9)
C110 H110 0.9500
C111 N15 1.342(7)
C111 C113 1.459(8)
C112 N15 1.340(7)
C112 H112 0.9500
C113 N16 1.362(8)
C113 C114 1.398(9)
C114 C115 1.380(10)
C114 H114 0.9500
C115 C116 1.389(11)
C115 H115 0.9500
C116 C117 1.391(9)
C116 C118 1.515(10)
C117 N16 1.352(8)
C117 H117 0.9500
C118 H11A 0.9800
C118 H11B 0.9800
C118 H11C 0.9800
C119 O7 1.456(13)
C119 H11D 0.9800
C119 H11E 0.9800
C119 H11F 0.9800
C120 O8 1.432(11)
C120 H12A 0.9800
C120 H12B 0.9800
C120 H12C 0.9800
C121 C122 1.499(11)
C121 H12F 0.9800
C121 H12G 0.9800
C121 H12H 0.9800
C122 C123 1.368(12)
C122 C126 1.416(10)
C123 C124 1.359(11)
C123 H123 0.9500
C124 C125 1.392(10)
C124 H124 0.9500
C125 N17 1.353(9)
C125 C127 1.467(10)
C126 N17 1.349(9)
C126 H126 0.9500
C127 N18 1.366(9)
C127 C128 1.385(11)
C128 C129 1.385(10)
C128 H128 0.9500
C129 C130 1.396(11)
C129 H129 0.9500
C130 C131 1.383(11)
C130 C132 1.500(9)
C131 N18 1.355(8)
C131 H131 0.9500
C132 C13A 1.382(9)
C132 C10A 1.385(9)
C132 C137 1.398(8)
C132 C133 1.401(8)
C135 C134 1.382(4)
C135 C12A 1.388(8)
C135 C136 1.402(8)
C135 C138 1.490(8)
C138 C142 1.381(8)
C138 C139 1.408(8)
C139 C140 1.368(9)
C139 H139 0.9500
C140 C141 1.387(9)
C140 H140 0.9500
C141 N19 1.359(7)
C141 C143 1.478(8)
C142 N19 1.343(7)
C142 H142 0.9500
C143 N20 1.353(8)
C143 C144 1.393(9)
C144 C145 1.369(10)
C144 H144 0.9500
C145 C146 1.413(11)
C145 H145 0.9500
C146 C147 1.403(9)
C146 C148 1.508(10)
C147 N20 1.338(8)
C147 H147 0.9500
C148 H14D 0.9800
C148 H14E 0.9800
C148 H14F 0.9800
C151 C152 1.504(10)
C151 H15A 0.9800
C151 H15B 0.9800
C151 H15C 0.9800
C152 C156 1.386(9)
C152 C153 1.403(11)
C153 C154 1.378(11)
C153 H153 0.9500
C154 C155 1.389(9)
C154 H154 0.9500
C155 N21 1.355(8)
C155 C157 1.461(8)
C156 N21 1.345(8)
C156 H156 0.9500
C157 N22 1.360(7)
C157 C158 1.389(8)
C158 C159 1.382(9)
C158 H158 0.9500
C159 C160 1.393(9)
C159 H159 0.9500
C160 C161 1.390(8)
C160 C162 1.488(8)
C161 N22 1.347(7)
C161 H161 0.9500
C162 C167 1.375(8)
C162 C163 1.400(9)
C163 O11 1.371(7)
C163 C164 1.376(9)
C164 C165 1.392(8)
C164 H164 0.9500
C165 C166 1.411(8)
C165 C168 1.484(8)
C166 C167 1.382(8)
C166 O12 1.387(7)
C167 H167 0.9500
C168 C172 1.397(8)
C168 C169 1.410(8)
C169 C170 1.376(9)
C169 H169 0.9500
C170 C171 1.386(8)
C170 H170 0.9500
C171 N23 1.360(7)
C171 C173 1.470(8)
C172 N23 1.349(7)
C172 H172 0.9500
C173 N24 1.349(7)
C173 C174 1.394(8)
C174 C175 1.387(10)
C174 H174 0.9500
C175 C176 1.373(10)
C175 H175 0.9500
C176 C177 1.392(9)
C176 C178 1.514(10)
C177 N24 1.349(8)
C177 H177 0.9500
C178 H17A 0.9800
C178 H17B 0.9800
C178 H17C 0.9800
C179 O11 1.452(10)
C179 H17D 0.9800
C179 H17E 0.9800
C179 H17F 0.9800
C180 O12 1.445(9)
C180 H18A 0.9800
C180 H18B 0.9800
C180 H18C 0.9800
N1 Fe1 1.979(5)
N2 Fe1 1.992(5)
N3 Fe2 1.977(5)
N4 Fe2 1.963(6)
N5 Fe1 1.966(5)
N6 Fe1 1.971(5)
N7 Fe3 1.966(4)
N8 Fe3 1.967(5)
N9 Fe1 1.982(5)
N10 Fe1 1.959(5)
N11 Fe4 1.972(5)
N12 Fe4 1.984(5)
N13 Fe2 1.979(5)
N14 Fe2 1.952(5)
N15 Fe3 1.971(5)
N16 Fe3 1.970(5)
N17 Fe2 1.975(5)
N18 Fe2 1.961(6)
N19 Fe4 1.968(5)
N20 Fe4 1.973(5)
N21 Fe3 1.976(5)
N22 Fe3 1.975(5)
N23 Fe4 1.968(4)
N24 Fe4 1.963(5)
C133 C134 1.401(8)
C133 O9 1.465(15)
C134 H134 0.9500
C136 O10 1.23(2)
C136 C137 1.396(8)
C137 H137 0.9500
O9 C149 1.457(16)
O10 C150 1.426(16)
C149 H14A 0.9800
C149 H14B 0.9800
C149 H14C 0.9800
C150 H15D 0.9800
C150 H15E 0.9800
C150 H15F 0.9800
C14A O9A 1.425(17)
C14A H14J 0.9800
C14A H14K 0.9800
C14A H14L 0.9800
C15A O10A 1.447(17)
C15A H15G 0.9800
C15A H15H 0.9800
C15A H15I 0.9800
C10A H10A 0.9500
C12A C13A 1.383(8)
C12A H12D 0.9500
C13A O10A 1.47(2)
C2M C1M 1.52(3)
C2M H2M1 0.9800
C2M H2M2 0.9800
C2M H2M3 0.9800
C1M N1M 1.19(3)
N2M C3M 1.07(2)
C3M C4M 1.58(4)
C4M H4M1 0.9800
C4M H4M2 0.9800
C4M H4M3 0.9800
C6M C5M 1.42(4)
C6M H6M1 0.9800
C6M H6M2 0.9800
C6M H6M3 0.9800
C5M N3M 1.20(4)
C7M C8M 1.32(3)
C7M H7M1 0.9800
C7M H7M2 0.9800
C7M H7M3 0.9800
C8M N4M 1.12(3)
C9M N5M 0.99(4)
C9M C10M 1.41(5)
C10M H10B 0.9800
C10M H10C 0.9800
C10M H10D 0.9800
N6M C12M 0.88(3)
C11M C12M 1.592(10)
C11M H11G 0.9800
C11M H11H 0.9800
C11M H11I 0.9800
N7M C13M 1.43(3)
C13M C14M 1.51(3)
C14M H14G 0.9800
C14M H14H 0.9800
C14M H14I 0.9800
F1 P1 1.577(12)
F2 P1 1.551(12)
F3 P1 1.588(13)
F4 P1 1.504(14)
F5 P1 1.590(15)
F6 P1 1.536(12)
F7 P2 1.578(8)
F8 P2 1.583(8)
F9 P2 1.575(8)
F10 P2 1.600(7)
F11 P2 1.573(8)
F12 P2 1.576(7)
F13 P3 1.598(11)
F14 P3 1.600(11)
F15 P3 1.600(13)
F16 P3 1.584(13)
F17 P3 1.459(14)
F18 P3 1.626(13)
F13A P3A 1.614(9)
F14A P3A 1.616(8)
F15A P3A 1.55(3)
F16A P3A 1.616(8)
F17A P3A 1.69(3)
F18A P3A 1.609(8)
F19 P4 1.522(13)
F20 P4 1.564(13)
F21 P4 1.605(14)
F22 P4 1.584(11)
F23 P4 1.625(12)
F24 P4 1.631(12)
F19A P4 1.631(7)
F20A P4 1.669(14)
F21A P4 1.583(7)
F22A P4 1.704(13)
F23A P4 1.589(14)
F24A P4 1.558(12)
F25 P5 1.63(3)
F26 P5 1.75(3)
F27 P5 1.36(3)
F28 P5 1.59(2)
F29 P5 1.601(9)
F30 P5 1.63(2)
F25A P5A 1.60(3)
F26A P5A 1.48(3)
F27A P5A 1.85(3)
F28A P5A 1.64(2)
F29A P5A 1.599(9)
F30A P5A 1.63(3)
F31 P6 1.533(8)
F32 P6 1.590(7)
F33 P6 1.579(7)
F34 P6 1.572(8)
F35 P6 1.586(6)
F36 P6 1.602(8)
F37 P7 1.576(6)
F38 P7 1.589(6)
F39 P7 1.581(6)
F40 P7 1.592(6)
F41 P7 1.592(6)
F42 P7 1.593(6)
F43 P8 1.594(8)
F44 P8 1.631(12)
F45 P8 1.603(8)
F46 P8 1.66(2)
F47 P8 1.60(2)
F48 P8 1.609(8)
F49 P9 1.52(2)
F50 P9 1.59(3)
F51 P9 1.448(17)
F52 P9 1.593(17)
F53 P9 1.682(16)
F54 P9 1.777(17)
F55 P10 1.59(2)
F56 P10 1.646(18)
F57 P10 1.59(3)
F58 P10 1.574(9)
F59 P10 1.572(18)
F60 P10 1.64(3)

loop_
_geom_torsion_atom_site_label_1
_geom_torsion_atom_site_label_2
_geom_torsion_atom_site_label_3
_geom_torsion_atom_site_label_4
_geom_torsion
C6 C2 C3 C4 1.0(12)
C1 C2 C3 C4 -178.9(8)
C2 C3 C4 C5 -0.8(13)
C3 C4 C5 N1 -0.8(12)
C3 C4 C5 C7 -177.4(7)
C3 C2 C6 N1 0.3(11)
C1 C2 C6 N1 -179.8(7)
N1 C5 C7 N2 -6.5(8)
C4 C5 C7 N2 170.4(7)
N1 C5 C7 C8 173.2(6)
C4 C5 C7 C8 -9.9(11)
N2 C7 C8 C9 -1.8(11)
C5 C7 C8 C9 178.5(7)
C7 C8 C9 C10 0.2(11)
C8 C9 C10 C11 1.4(10)
C8 C9 C10 C12 -178.5(6)
C9 C10 C11 N2 -1.6(9)
C12 C10 C11 N2 178.3(5)
C9 C10 C12 C13 -143.3(7)
C11 C10 C12 C13 36.8(9)
C9 C10 C12 C17 33.8(9)
C11 C10 C12 C17 -146.1(6)
C17 C12 C13 O1 -174.8(7)
C10 C12 C13 O1 2.3(11)
C17 C12 C13 C14 2.1(11)
C10 C12 C13 C14 179.2(7)
O1 C13 C14 C15 175.2(7)
C12 C13 C14 C15 -1.6(11)
C13 C14 C15 C16 -0.6(10)
C13 C14 C15 C18 -179.0(6)
C14 C15 C16 O2 -176.6(6)
C18 C15 C16 O2 1.6(10)
C14 C15 C16 C17 2.1(10)
C18 C15 C16 C17 -179.6(6)
C13 C12 C17 C16 -0.6(10)
C10 C12 C17 C16 -177.9(6)
O2 C16 C17 C12 177.1(6)
C15 C16 C17 C12 -1.6(10)
C16 C15 C18 C19 -157.6(7)
C14 C15 C18 C19 20.6(9)
C16 C15 C18 C22 22.9(10)
C14 C15 C18 C22 -158.9(6)
C22 C18 C19 C20 2.0(10)
C15 C18 C19 C20 -177.6(6)
C18 C19 C20 C21 -1.1(11)
C19 C20 C21 N3 -1.0(10)
C19 C20 C21 C23 178.4(7)
C19 C18 C22 N3 -0.8(9)
C15 C18 C22 N3 178.7(6)
N3 C21 C23 N4 -4.9(8)
C20 C21 C23 N4 175.7(6)
N3 C21 C23 C24 173.8(7)
C20 C21 C23 C24 -5.6(11)
N4 C23 C24 C25 -1.1(12)
C21 C23 C24 C25 -179.8(8)
C23 C24 C25 C26 0.7(15)
C24 C25 C26 C27 0.6(15)
C24 C25 C26 C28 -179.9(10)
C25 C26 C27 N4 -1.6(14)
C28 C26 C27 N4 178.9(9)
C36 C32 C33 C34 0.4(12)
C31 C32 C33 C34 -178.9(8)
C32 C33 C34 C35 3.0(13)
C33 C34 C35 N5 -4.4(13)
C33 C34 C35 C37 176.2(8)
C33 C32 C36 N5 -2.7(10)
C31 C32 C36 N5 176.6(6)
N5 C35 C37 N6 2.7(9)
C34 C35 C37 N6 -177.9(7)
N5 C35 C37 C38 -177.6(8)
C34 C35 C37 C38 1.8(13)
N6 C37 C38 C39 0.6(14)
C35 C37 C38 C39 -179.1(9)
C37 C38 C39 C40 1.3(16)
C38 C39 C40 C41 -1.7(15)
C38 C39 C40 C42 174.2(9)
C39 C40 C41 N6 0.2(13)
C42 C40 C41 N6 -175.9(7)
C41 C40 C42 C47 147.0(9)
C39 C40 C42 C47 -28.8(14)
C41 C40 C42 C43 -37.0(13)
C39 C40 C42 C43 147.2(9)
C47 C42 C43 C44 -10.6(13)
C40 C42 C43 C44 173.3(8)
C47 C42 C43 O3 172.1(8)
C40 C42 C43 O3 -4.0(13)
O3 C43 C44 C45 178.8(7)
C42 C43 C44 C45 1.4(12)
C43 C44 C45 C46 10.3(12)
C43 C44 C45 C48 179.5(7)
C44 C45 C46 O4 177.0(7)
C48 C45 C46 O4 8.0(13)
C44 C45 C46 C47 -13.2(13)
C48 C45 C46 C47 177.8(8)
C43 C42 C47 C46 8.3(14)
C40 C42 C47 C46 -175.5(8)
C45 C46 C47 C42 4.1(15)
O4 C46 C47 C42 172.9(9)
C46 C45 C48 C49 -128.7(11)
C44 C45 C48 C49 62.7(13)
C46 C45 C48 C52 51.5(13)
C44 C45 C48 C52 -117.1(8)
C52 C48 C49 C50 -2.8(16)
C45 C48 C49 C50 177.4(10)
C48 C49 C50 C51 -0.6(17)
C49 C50 C51 N7 4.8(14)
C49 C50 C51 C53 -175.4(9)
C49 C48 C52 N7 2.3(13)
C45 C48 C52 N7 -177.9(7)
N7 C51 C53 N8 2.8(8)
C50 C51 C53 N8 -177.1(8)
N7 C51 C53 C54 -174.4(7)
C50 C51 C53 C54 5.8(12)
N8 C53 C54 C55 -2.4(11)
C51 C53 C54 C55 174.5(7)
C53 C54 C55 C56 -0.3(12)
C54 C55 C56 C57 3.0(11)
C54 C55 C56 C58 -176.6(7)
C55 C56 C57 N8 -3.3(10)
C58 C56 C57 N8 176.3(6)
C66 C62 C63 C64 -0.1(12)
C61 C62 C63 C64 178.6(8)
C62 C63 C64 C65 -0.2(12)
C63 C64 C65 N9 1.1(11)
C63 C64 C65 C67 176.5(7)
C63 C62 C66 N9 -0.3(11)
C61 C62 C66 N9 -179.1(7)
N9 C65 C67 N10 1.7(7)
C64 C65 C67 N10 -174.0(6)
N9 C65 C67 C68 -177.4(6)
C64 C65 C67 C68 6.9(10)
N10 C67 C68 C69 4.3(9)
C65 C67 C68 C69 -176.7(6)
C67 C68 C69 C70 0.6(9)
C68 C69 C70 C71 -3.2(9)
C68 C69 C70 C72 177.4(6)
C69 C70 C71 N10 1.0(9)
C72 C70 C71 N10 -179.5(6)
C69 C70 C72 C73 -116.2(7)
C71 C70 C72 C73 64.3(9)
C69 C70 C72 C77 65.4(9)
C71 C70 C72 C77 -114.0(7)
C77 C72 C73 O5 177.9(6)
C70 C72 C73 O5 -0.5(10)
C77 C72 C73 C74 -4.1(10)
C70 C72 C73 C74 177.5(6)
C72 C73 C74 C75 2.3(11)
O5 C73 C74 C75 -179.9(7)
C73 C74 C75 C76 1.5(10)
C73 C74 C75 C78 -178.3(6)
C74 C75 C76 O6 175.5(6)
C78 C75 C76 O6 -4.8(9)
C74 C75 C76 C77 -3.4(10)
C78 C75 C76 C77 176.3(6)
O6 C76 C77 C72 -177.2(6)
C75 C76 C77 C72 1.6(10)
C73 C72 C77 C76 2.2(10)
C70 C72 C77 C76 -179.4(6)
C74 C75 C78 C79 -35.7(9)
C76 C75 C78 C79 144.6(6)
C74 C75 C78 C82 141.3(6)
C76 C75 C78 C82 -38.5(9)
C82 C78 C79 C80 0.0(9)
C75 C78 C79 C80 177.1(6)
C78 C79 C80 C81 -0.4(10)
C79 C80 C81 N11 0.4(10)
C79 C80 C81 C83 -178.4(6)
C79 C78 C82 N11 0.5(9)
C75 C78 C82 N11 -176.6(5)
N11 C81 C83 N12 -6.2(7)
C80 C81 C83 N12 172.7(6)
N11 C81 C83 C84 174.8(6)
C80 C81 C83 C84 -6.4(10)
N12 C83 C84 C85 0.8(10)
C81 C83 C84 C85 179.8(6)
C83 C84 C85 C86 -1.5(10)
C84 C85 C86 C87 0.6(10)
C84 C85 C86 C88 -179.3(7)
C85 C86 C87 N12 1.2(9)
C88 C86 C87 N12 -178.9(6)
C96 C92 C93 C94 -0.1(13)
C91 C92 C93 C94 -177.7(9)
C92 C93 C94 C95 -1.0(15)
C93 C94 C95 N13 0.9(15)
C93 C94 C95 C97 180.0(9)
C93 C92 C96 N13 1.3(12)
C91 C92 C96 N13 179.0(8)
N13 C95 C97 N14 -2.4(12)
C94 C95 C97 N14 178.5(9)
N13 C95 C97 C98 177.4(11)
C94 C95 C97 C98 -1.7(17)
N14 C97 C98 C99 0.3(19)
C95 C97 C98 C99 -179.6(11)
C97 C98 C99 C100 2(2)
C98 C99 C100 C101 -1.7(17)
C98 C99 C100 C102 175.0(11)
C99 C100 C101 N14 -1.4(15)
C102 C100 C101 N14 -178.2(8)
C99 C100 C102 C103 -131.6(11)
C101 C100 C102 C103 45.1(14)
C99 C100 C102 C107 57.1(14)
C101 C100 C102 C107 -126.2(9)
C107 C102 C103 O7 175.2(8)
C100 C102 C103 O7 3.7(14)
C107 C102 C103 C104 -13.3(15)
C100 C102 C103 C104 175.2(9)
C102 C103 C104 C105 2.3(17)
O7 C103 C104 C105 173.1(10)
C103 C104 C105 C106 11.7(15)
C103 C104 C105 C108 -175.6(9)
C104 C105 C106 C107 -14.3(13)
C108 C105 C106 C107 173.0(7)
C104 C105 C106 O8 171.2(8)
C108 C105 C106 O8 -1.5(12)
O8 C106 C107 C102 178.4(7)
C105 C106 C107 C102 3.8(12)
C103 C102 C107 C106 9.9(13)
C100 C102 C107 C106 -178.3(8)
C104 C105 C108 C112 149.5(9)
C106 C105 C108 C112 -38.2(12)
C104 C105 C108 C109 -28.6(14)
C106 C105 C108 C109 143.8(8)
C112 C108 C109 C110 -0.9(12)
C105 C108 C109 C110 177.3(8)
C108 C109 C110 C111 2.3(12)
C109 C110 C111 N15 -0.3(10)
C109 C110 C111 C113 178.2(7)
C109 C108 C112 N15 -2.6(11)
C105 C108 C112 N15 179.2(7)
N15 C111 C113 N16 3.1(7)
C110 C111 C113 N16 -175.5(6)
N15 C111 C113 C114 -176.2(6)
C110 C111 C113 C114 5.2(10)
N16 C113 C114 C115 0.3(10)
C111 C113 C114 C115 179.6(6)
C113 C114 C115 C116 0.5(11)
C114 C115 C116 C117 -1.1(11)
C114 C115 C116 C118 178.7(8)
C115 C116 C117 N16 1.0(10)
C118 C116 C117 N16 -178.8(7)
C126 C122 C123 C124 0.7(12)
C121 C122 C123 C124 -178.2(8)
C122 C123 C124 C125 0.5(12)
C123 C124 C125 N17 -1.5(11)
C123 C124 C125 C127 178.7(7)
C123 C122 C126 N17 -1.0(11)
C121 C122 C126 N17 177.9(7)
N17 C125 C127 N18 -4.9(8)
C124 C125 C127 N18 175.0(6)
N17 C125 C127 C128 173.9(6)
C124 C125 C127 C128 -6.3(11)
N18 C127 C128 C129 1.2(10)
C125 C127 C128 C129 -177.4(6)
C127 C128 C129 C130 -2.2(11)
C128 C129 C130 C131 0.8(11)
C128 C129 C130 C132 177.6(6)
C129 C130 C131 N18 1.8(11)
C132 C130 C131 N18 -175.0(6)
C131 C130 C132 C13A -146.8(7)
C129 C130 C132 C13A 36.4(9)
C131 C130 C132 C10A 36.7(9)
C129 C130 C132 C10A -140.0(7)
C131 C130 C132 C137 -144.9(11)
C129 C130 C132 C137 38.4(14)
C131 C130 C132 C133 37.7(12)
C129 C130 C132 C133 -139.1(10)
C134 C135 C138 C142 -142.0(6)
C12A C135 C138 C142 37.9(6)
C136 C135 C138 C142 36.6(9)
C134 C135 C138 C139 38.8(5)
C12A C135 C138 C139 -141.2(6)
C136 C135 C138 C139 -142.6(10)
C142 C138 C139 C140 0.6(8)
C135 C138 C139 C140 179.8(5)
C138 C139 C140 C141 -0.7(10)
C139 C140 C141 N19 -0.5(9)
C139 C140 C141 C143 179.5(6)
C139 C138 C142 N19 0.8(8)
C135 C138 C142 N19 -178.4(4)
N19 C141 C143 N20 -2.8(7)
C140 C141 C143 N20 177.2(6)
N19 C141 C143 C144 177.5(6)
C140 C141 C143 C144 -2.5(10)
N20 C143 C144 C145 -0.1(10)
C141 C143 C144 C145 179.5(6)
C143 C144 C145 C146 2.3(10)
C144 C145 C146 C147 -3.1(10)
C144 C145 C146 C148 178.4(7)
C145 C146 C147 N20 1.9(9)
C148 C146 C147 N20 -179.6(6)
C156 C152 C153 C154 -3.7(13)
C151 C152 C153 C154 176.8(9)
C152 C153 C154 C155 0.3(13)
C153 C154 C155 N21 3.0(12)
C153 C154 C155 C157 -177.1(8)
C153 C152 C156 N21 4.0(11)
C151 C152 C156 N21 -176.5(7)
N21 C155 C157 N22 3.9(8)
C154 C155 C157 N22 -176.0(7)
N21 C155 C157 C158 -174.3(6)
C154 C155 C157 C158 5.9(11)
N22 C157 C158 C159 2.6(10)
C155 C157 C158 C159 -179.4(6)
C157 C158 C159 C160 0.8(10)
C158 C159 C160 C161 -2.6(9)
C158 C159 C160 C162 177.1(6)
C159 C160 C161 N22 1.1(9)
C162 C160 C161 N22 -178.6(5)
C161 C160 C162 C167 -131.2(6)
C159 C160 C162 C167 49.1(8)
C161 C160 C162 C163 52.6(8)
C159 C160 C162 C163 -127.1(7)
C167 C162 C163 O11 -175.7(6)
C160 C162 C163 O11 0.7(10)
C167 C162 C163 C164 1.6(10)
C160 C162 C163 C164 177.9(6)
O11 C163 C164 C165 178.1(7)
C162 C163 C164 C165 1.1(11)
C163 C164 C165 C166 -2.7(10)
C163 C164 C165 C168 175.9(7)
C164 C165 C166 C167 1.7(9)
C168 C165 C166 C167 -176.9(5)
C164 C165 C166 O12 178.8(6)
C168 C165 C166 O12 0.3(9)
C163 C162 C167 C166 -2.6(9)
C160 C162 C167 C166 -179.0(5)
O12 C166 C167 C162 -176.0(6)
C165 C166 C167 C162 1.0(9)
C164 C165 C168 C172 151.7(6)
C166 C165 C168 C172 -29.8(9)
C164 C165 C168 C169 -28.9(9)
C166 C165 C168 C169 149.6(6)
C172 C168 C169 C170 -4.1(9)
C165 C168 C169 C170 176.4(6)
C168 C169 C170 C171 3.2(10)
C169 C170 C171 N23 0.0(9)
C169 C170 C171 C173 179.1(6)
C169 C168 C172 N23 2.1(9)
C165 C168 C172 N23 -178.5(5)
N23 C171 C173 N24 -1.9(7)
C170 C171 C173 N24 179.0(6)
N23 C171 C173 C174 178.1(6)
C170 C171 C173 C174 -1.0(10)
N24 C173 C174 C175 -0.5(10)
C171 C173 C174 C175 179.4(6)
C173 C174 C175 C176 -0.9(11)
C174 C175 C176 C177 1.0(11)
C174 C175 C176 C178 -178.4(7)
C175 C176 C177 N24 0.3(10)
C178 C176 C177 N24 179.7(7)
C2 C6 N1 C5 -1.8(9)
C2 C6 N1 Fe1 171.0(5)
C4 C5 N1 C6 2.0(9)
C7 C5 N1 C6 179.0(5)
C4 C5 N1 Fe1 -171.8(6)
C7 C5 N1 Fe1 5.2(7)
C8 C7 N2 C11 1.7(9)
C5 C7 N2 C11 -178.6(5)
C8 C7 N2 Fe1 -175.1(5)
C5 C7 N2 Fe1 4.6(7)
C10 C11 N2 C7 0.0(8)
C10 C11 N2 Fe1 176.4(4)
C20 C21 N3 C22 2.2(9)
C23 C21 N3 C22 -177.2(5)
C20 C21 N3 Fe2 -174.4(5)
C23 C21 N3 Fe2 6.2(7)
C18 C22 N3 C21 -1.3(9)
C18 C22 N3 Fe2 174.8(4)
C26 C27 N4 C23 1.2(12)
C26 C27 N4 Fe2 178.7(7)
C24 C23 N4 C27 0.2(10)
C21 C23 N4 C27 178.9(6)
C24 C23 N4 Fe2 -177.6(6)
C21 C23 N4 Fe2 1.2(7)
C32 C36 N5 C35 1.4(9)
C32 C36 N5 Fe1 -177.2(5)
C34 C35 N5 C36 2.3(10)
C37 C35 N5 C36 -178.3(6)
C34 C35 N5 Fe1 -179.0(6)
C37 C35 N5 Fe1 0.4(8)
C40 C41 N6 C37 1.8(11)
C40 C41 N6 Fe1 -175.9(6)
C38 C37 N6 C41 -2.1(11)
C35 C37 N6 C41 177.6(6)
C38 C37 N6 Fe1 175.8(7)
C35 C37 N6 Fe1 -4.5(8)
C48 C52 N7 C51 1.7(10)
C48 C52 N7 Fe3 -173.0(6)
C50 C51 N7 C52 -5.3(10)
C53 C51 N7 C52 174.8(5)
C50 C51 N7 Fe3 170.0(7)
C53 C51 N7 Fe3 -9.9(7)
C54 C53 N8 C57 2.2(9)
C51 C53 N8 C57 -175.0(5)
C54 C53 N8 Fe3 -177.2(5)
C51 C53 N8 Fe3 5.6(7)
C56 C57 N8 C53 0.8(9)
C56 C57 N8 Fe3 -179.9(5)
C62 C66 N9 C65 1.2(10)
C62 C66 N9 Fe1 176.6(5)
C64 C65 N9 C66 -1.5(9)
C67 C65 N9 C66 -177.4(5)
C64 C65 N9 Fe1 -177.6(5)
C67 C65 N9 Fe1 6.5(6)
C70 C71 N10 C67 3.8(9)
C70 C71 N10 Fe1 -172.0(4)
C68 C67 N10 C71 -6.4(8)
C65 C67 N10 C71 174.5(5)
C68 C67 N10 Fe1 169.9(4)
C65 C67 N10 Fe1 -9.2(6)
C78 C82 N11 C81 -0.6(8)
C78 C82 N11 Fe4 177.9(4)
C80 C81 N11 C82 0.1(8)
C83 C81 N11 C82 179.1(5)
C80 C81 N11 Fe4 -178.5(5)
C83 C81 N11 Fe4 0.4(6)
C86 C87 N12 C83 -2.0(9)
C86 C87 N12 Fe4 169.8(5)
C84 C83 N12 C87 0.9(8)
C81 C83 N12 C87 -178.2(5)
C84 C83 N12 Fe4 -171.9(5)
C81 C83 N12 Fe4 9.0(6)
C92 C96 N13 C95 -1.3(11)
C92 C96 N13 Fe2 173.6(6)
C94 C95 N13 C96 0.2(13)
C97 C95 N13 C96 -178.9(8)
C94 C95 N13 Fe2 -175.4(7)
C97 C95 N13 Fe2 5.5(10)
C100 C101 N14 C97 3.8(13)
C100 C101 N14 Fe2 -177.9(7)
C98 C97 N14 C101 -3.2(14)
C95 C97 N14 C101 176.6(8)
C98 C97 N14 Fe2 178.3(9)
C95 C97 N14 Fe2 -1.9(11)
C108 C112 N15 C111 4.6(9)
C108 C112 N15 Fe3 -167.4(5)
C110 C111 N15 C112 -3.0(8)
C113 C111 N15 C112 178.3(5)
C110 C111 N15 Fe3 169.9(5)
C113 C111 N15 Fe3 -8.8(6)
C116 C117 N16 C113 -0.3(9)
C116 C117 N16 Fe3 175.4(5)
C114 C113 N16 C117 -0.4(8)
C111 C113 N16 C117 -179.8(5)
C114 C113 N16 Fe3 -176.6(5)
C111 C113 N16 Fe3 4.0(6)
C122 C126 N17 C125 0.0(10)
C122 C126 N17 Fe2 -178.9(5)
C124 C125 N17 C126 1.2(9)
C127 C125 N17 C126 -179.0(6)
C124 C125 N17 Fe2 -179.8(5)
C127 C125 N17 Fe2 0.0(7)
C130 C131 N18 C127 -2.8(10)
C130 C131 N18 Fe2 168.8(5)
C128 C127 N18 C131 1.3(9)
C125 C127 N18 C131 -180.0(5)
C128 C127 N18 Fe2 -171.3(5)
C125 C127 N18 Fe2 7.4(7)
C138 C142 N19 C141 -2.0(8)
C138 C142 N19 Fe4 170.0(4)
C140 C141 N19 C142 1.8(8)
C143 C141 N19 C142 -178.2(5)
C140 C141 N19 Fe4 -171.1(5)
C143 C141 N19 Fe4 8.9(6)
C146 C147 N20 C143 0.2(9)
C146 C147 N20 Fe4 -175.6(5)
C144 C143 N20 C147 -1.1(8)
C141 C143 N20 C147 179.1(5)
C144 C143 N20 Fe4 175.1(5)
C141 C143 N20 Fe4 -4.6(6)
C152 C156 N21 C155 -0.8(10)
C152 C156 N21 Fe3 176.4(5)
C154 C155 N21 C156 -2.8(10)
C157 C155 N21 C156 177.3(6)
C154 C155 N21 Fe3 179.7(6)
C157 C155 N21 Fe3 -0.2(7)
C160 C161 N22 C157 2.3(8)
C160 C161 N22 Fe3 -173.9(4)
C158 C157 N22 C161 -4.1(9)
C155 C157 N22 C161 177.7(5)
C158 C157 N22 Fe3 172.5(5)
C155 C157 N22 Fe3 -5.7(7)
C168 C172 N23 C171 1.0(8)
C168 C172 N23 Fe4 -173.3(4)
C170 C171 N23 C172 -2.1(8)
C173 C171 N23 C172 178.8(5)
C170 C171 N23 Fe4 172.9(5)
C173 C171 N23 Fe4 -6.2(6)
C174 C173 N24 C177 1.8(9)
C171 C173 N24 C177 -178.2(5)
C174 C173 N24 Fe4 -170.9(5)
C171 C173 N24 Fe4 9.2(6)
C176 C177 N24 C173 -1.7(9)
C176 C177 N24 Fe4 169.9(5)
C12 C13 O1 C29 162.9(9)
C14 C13 O1 C29 -14.0(13)
C15 C16 O2 C30 177.0(8)
C17 C16 O2 C30 -1.7(11)
C44 C43 O3 C59 103.6(9)
C42 C43 O3 C59 -79.0(10)
C45 C46 O4 C60 178.1(10)
C47 C46 O4 C60 8.5(14)
C72 C73 O5 C89 -172.0(8)
C74 C73 O5 C89 10.1(12)
C77 C76 O6 C90 8.7(10)
C75 C76 O6 C90 -170.1(6)
C102 C103 O7 C119 -178.3(11)
C104 C103 O7 C119 10.5(16)
C107 C106 O8 C120 102.8(9)
C105 C106 O8 C120 -82.8(10)
C13A C132 C133 C134 2.2(19)
C10A C132 C133 C134 -26(23)
C137 C132 C133 C134 0.0(18)
C130 C132 C133 C134 177.6(9)
C13A C132 C133 O9 -175.0(9)
C10A C132 C133 O9 157(25)
C137 C132 C133 O9 -177.2(14)
C130 C132 C133 O9 0.4(18)
C12A C135 C134 C133 1.2(10)
C136 C135 C134 C133 2.6(17)
C138 C135 C134 C133 -178.9(10)
C132 C133 C134 C135 -2.2(19)
O9 C133 C134 C135 175.3(7)
C134 C135 C136 O10 -172.0(10)
C12A C135 C136 O10 -158(14)
C138 C135 C136 O10 9.4(18)
C134 C135 C136 C137 -0.6(16)
C12A C135 C136 C137 14(12)
C138 C135 C136 C137 -179.2(9)
O10 C136 C137 C132 170.0(16)
C135 C136 C137 C132 -1.7(19)
C13A C132 C137 C136 -151(21)
C10A C132 C137 C136 3.0(18)
C133 C132 C137 C136 2(2)
C130 C132 C137 C136 -175.5(10)
C132 C133 O9 C149 161.3(12)
C134 C133 O9 C149 -15.9(18)
C137 C136 O10 C150 -15(2)
C135 C136 O10 C150 156.0(13)
C134 C135 C12A C13A 0.0(3)
C136 C135 C12A C13A -166(13)
C138 C135 C12A C13A 180.0(2)
C10A C132 C13A C12A 0.0(4)
C137 C132 C13A C12A 27(20)
C133 C132 C13A C12A -1.1(10)
C130 C132 C13A C12A -176.5(5)
C10A C132 C13A O10A -171.2(11)
C137 C132 C13A O10A -144(21)
C133 C132 C13A O10A -172.3(12)
C130 C132 C13A O10A 12.3(11)
C135 C12A C13A C132 0.0(4)
C135 C12A C13A O10A 172.1(10)
C132 C13A O10A C15A -176.6(10)
C12A C13A O10A C15A 12.2(14)
C164 C163 O11 C179 5.1(14)
C162 C163 O11 C179 -177.8(10)
C167 C166 O12 C180 10.4(10)
C165 C166 O12 C180 -166.7(7)
C71 N10 Fe1 N5 138.1(16)
C67 N10 Fe1 N5 -37.8(19)
C71 N10 Fe1 N6 97.7(5)
C67 N10 Fe1 N6 -78.2(4)
C71 N10 Fe1 N1 -77.6(5)
C67 N10 Fe1 N1 106.5(4)
C71 N10 Fe1 N9 -174.1(5)
C67 N10 Fe1 N9 10.0(4)
C71 N10 Fe1 N2 3.9(5)
C67 N10 Fe1 N2 -172.0(4)
C36 N5 Fe1 N10 135.5(16)
C35 N5 Fe1 N10 -43.1(19)
C36 N5 Fe1 N6 176.4(5)
C35 N5 Fe1 N6 -2.2(5)
C36 N5 Fe1 N1 -8.5(5)
C35 N5 Fe1 N1 172.9(5)
C36 N5 Fe1 N9 88.2(5)
C35 N5 Fe1 N9 -90.4(5)
C36 N5 Fe1 N2 -90.0(5)
C35 N5 Fe1 N2 91.4(5)
C41 N6 Fe1 N10 -3.0(5)
C37 N6 Fe1 N10 179.2(5)
C41 N6 Fe1 N5 -178.5(5)
C37 N6 Fe1 N5 3.7(5)
C41 N6 Fe1 N1 106(2)
C37 N6 Fe1 N1 -72(2)
C41 N6 Fe1 N9 -84.8(5)
C37 N6 Fe1 N9 97.5(5)
C41 N6 Fe1 N2 92.3(5)
C37 N6 Fe1 N2 -85.5(5)
C6 N1 Fe1 N10 -80.0(5)
C5 N1 Fe1 N10 93.1(4)
C6 N1 Fe1 N5 96.0(5)
C5 N1 Fe1 N5 -90.9(4)
C6 N1 Fe1 N6 171(2)
C5 N1 Fe1 N6 -16(3)
C6 N1 Fe1 N9 1.7(5)
C5 N1 Fe1 N9 174.8(4)
C6 N1 Fe1 N2 -175.3(5)
C5 N1 Fe1 N2 -2.2(4)
C66 N9 Fe1 N10 175.4(6)
C65 N9 Fe1 N10 -9.0(4)
C66 N9 Fe1 N5 -9.7(5)
C65 N9 Fe1 N5 166.0(4)
C66 N9 Fe1 N6 -91.3(5)
C65 N9 Fe1 N6 84.3(4)
C66 N9 Fe1 N1 87.7(5)
C65 N9 Fe1 N1 -96.7(4)
C66 N9 Fe1 N2 142(3)
C65 N9 Fe1 N2 -43(3)
C7 N2 Fe1 N10 -89.3(4)
C11 N2 Fe1 N10 94.2(5)
C7 N2 Fe1 N5 95.6(4)
C11 N2 Fe1 N5 -80.9(5)
C7 N2 Fe1 N6 177.3(4)
C11 N2 Fe1 N6 0.8(5)
C7 N2 Fe1 N1 -1.5(4)
C11 N2 Fe1 N1 -178.0(5)
C7 N2 Fe1 N9 -56(3)
C11 N2 Fe1 N9 128(3)
C101 N14 Fe2 N18 99.7(7)
C97 N14 Fe2 N18 -82.0(7)
C101 N14 Fe2 N4 -78.7(7)
C97 N14 Fe2 N4 99.6(7)
C101 N14 Fe2 N17 138(2)
C97 N14 Fe2 N17 -44(3)
C101 N14 Fe2 N3 3.4(7)
C97 N14 Fe2 N3 -178.3(7)
C101 N14 Fe2 N13 -174.6(7)
C97 N14 Fe2 N13 3.8(7)
C131 N18 Fe2 N14 -1.1(5)
C127 N18 Fe2 N14 170.7(4)
C131 N18 Fe2 N4 157(3)
C127 N18 Fe2 N4 -32(3)
C131 N18 Fe2 N17 -177.7(5)
C127 N18 Fe2 N17 -5.9(4)
C131 N18 Fe2 N3 94.2(5)
C127 N18 Fe2 N3 -94.0(4)
C131 N18 Fe2 N13 -82.5(5)
C127 N18 Fe2 N13 89.3(5)
C27 N4 Fe2 N14 -81.0(6)
C23 N4 Fe2 N14 96.5(5)
C27 N4 Fe2 N18 121(3)
C23 N4 Fe2 N18 -61(3)
C27 N4 Fe2 N17 95.7(6)
C23 N4 Fe2 N17 -86.7(5)
C27 N4 Fe2 N3 -175.9(6)
C23 N4 Fe2 N3 1.6(4)
C27 N4 Fe2 N13 0.6(6)
C23 N4 Fe2 N13 178.1(5)
C126 N17 Fe2 N14 144(2)
C125 N17 Fe2 N14 -35(3)
C126 N17 Fe2 N18 -178.0(6)
C125 N17 Fe2 N18 3.1(4)
C126 N17 Fe2 N4 0.2(5)
C125 N17 Fe2 N4 -178.7(4)
C126 N17 Fe2 N3 -81.8(5)
C125 N17 Fe2 N3 99.2(5)
C126 N17 Fe2 N13 96.4(6)
C125 N17 Fe2 N13 -82.6(5)
C21 N3 Fe2 N14 -93.4(5)
C22 N3 Fe2 N14 90.3(5)
C21 N3 Fe2 N18 171.8(4)
C22 N3 Fe2 N18 -4.5(5)
C21 N3 Fe2 N4 -4.4(4)
C22 N3 Fe2 N4 179.3(5)
C21 N3 Fe2 N17 90.5(5)
C22 N3 Fe2 N17 -85.8(5)
C21 N3 Fe2 N13 -63(3)
C22 N3 Fe2 N13 120(3)
C96 N13 Fe2 N14 179.8(7)
C95 N13 Fe2 N14 -5.1(6)
C96 N13 Fe2 N18 -85.4(6)
C95 N13 Fe2 N18 89.7(6)
C96 N13 Fe2 N4 91.0(6)
C95 N13 Fe2 N4 -93.9(6)
C96 N13 Fe2 N17 -4.3(7)
C95 N13 Fe2 N17 170.9(6)
C96 N13 Fe2 N3 150(3)
C95 N13 Fe2 N3 -35(4)
C52 N7 Fe3 N8 -175.0(5)
C51 N7 Fe3 N8 10.2(4)
C52 N7 Fe3 N16 -80.2(5)
C51 N7 Fe3 N16 104.9(5)
C52 N7 Fe3 N15 1.3(5)
C51 N7 Fe3 N15 -173.6(5)
C52 N7 Fe3 N22 95.1(5)
C51 N7 Fe3 N22 -79.7(5)
C52 N7 Fe3 N21 117.7(18)
C51 N7 Fe3 N21 -57(2)
C53 N8 Fe3 N7 -8.6(4)
C57 N8 Fe3 N7 172.1(5)
C53 N8 Fe3 N16 -96.9(4)
C57 N8 Fe3 N16 83.7(5)
C53 N8 Fe3 N15 -38.0(17)
C57 N8 Fe3 N15 142.7(13)
C53 N8 Fe3 N22 84.3(4)
C57 N8 Fe3 N22 -95.0(5)
C53 N8 Fe3 N21 165.8(4)
C57 N8 Fe3 N21 -13.6(5)
C117 N16 Fe3 N7 -90.5(5)
C113 N16 Fe3 N7 85.4(4)
C117 N16 Fe3 N8 -9.2(5)
C113 N16 Fe3 N8 166.6(4)
C117 N16 Fe3 N15 177.4(5)
C113 N16 Fe3 N15 -6.8(4)
C117 N16 Fe3 N22 156.4(19)
C113 N16 Fe3 N22 -28(2)
C117 N16 Fe3 N21 87.6(5)
C113 N16 Fe3 N21 -96.5(4)
C112 N15 Fe3 N7 92.2(5)
C111 N15 Fe3 N7 -80.2(4)
C112 N15 Fe3 N8 121.2(14)
C111 N15 Fe3 N8 -51.1(16)
C112 N15 Fe3 N16 -179.1(5)
C111 N15 Fe3 N16 8.6(4)
C112 N15 Fe3 N22 -0.9(5)
C111 N15 Fe3 N22 -173.2(4)
C112 N15 Fe3 N21 -82.4(5)
C111 N15 Fe3 N21 105.3(4)
C161 N22 Fe3 N7 -1.7(5)
C157 N22 Fe3 N7 -177.9(4)
C161 N22 Fe3 N8 -83.1(5)
C157 N22 Fe3 N8 100.7(4)
C161 N22 Fe3 N16 111(2)
C157 N22 Fe3 N16 -65(2)
C161 N22 Fe3 N15 90.5(5)
C157 N22 Fe3 N15 -85.8(4)
C161 N22 Fe3 N21 -179.3(5)
C157 N22 Fe3 N21 4.4(4)
C156 N21 Fe3 N7 157.6(17)
C155 N21 Fe3 N7 -25(2)
C156 N21 Fe3 N8 91.1(5)
C155 N21 Fe3 N8 -91.6(5)
C156 N21 Fe3 N16 -4.3(6)
C155 N21 Fe3 N16 173.0(4)
C156 N21 Fe3 N15 -85.9(5)
C155 N21 Fe3 N15 91.5(4)
C156 N21 Fe3 N22 -179.5(5)
C155 N21 Fe3 N22 -2.2(4)
C173 N24 Fe4 N19 -31(5)
C177 N24 Fe4 N19 157(5)
C173 N24 Fe4 N23 -9.9(4)
C177 N24 Fe4 N23 178.3(5)
C173 N24 Fe4 N11 84.6(4)
C177 N24 Fe4 N11 -87.2(5)
C173 N24 Fe4 N20 -100.4(4)
C177 N24 Fe4 N20 87.7(5)
C173 N24 Fe4 N12 165.3(4)
C177 N24 Fe4 N12 -6.6(5)
C142 N19 Fe4 N24 109(5)
C141 N19 Fe4 N24 -79(5)
C142 N19 Fe4 N23 88.1(4)
C141 N19 Fe4 N23 -99.8(4)
C142 N19 Fe4 N11 -6.4(4)
C141 N19 Fe4 N11 165.8(4)
C142 N19 Fe4 N20 178.8(5)
C141 N19 Fe4 N20 -9.0(4)
C142 N19 Fe4 N12 -87.2(4)
C141 N19 Fe4 N12 85.0(4)
C172 N23 Fe4 N24 -176.7(5)
C171 N23 Fe4 N24 8.7(4)
C172 N23 Fe4 N19 2.4(5)
C171 N23 Fe4 N19 -172.2(4)
C172 N23 Fe4 N11 97.0(5)
C171 N23 Fe4 N11 -77.6(4)
C172 N23 Fe4 N20 -79.5(5)
C171 N23 Fe4 N20 106.0(4)
C172 N23 Fe4 N12 111(2)
C171 N23 Fe4 N12 -63(2)
C82 N11 Fe4 N24 -78.3(5)
C81 N11 Fe4 N24 100.3(4)
C82 N11 Fe4 N19 99.5(5)
C81 N11 Fe4 N19 -81.9(4)
C82 N11 Fe4 N23 3.6(5)
C81 N11 Fe4 N23 -177.8(4)
C82 N11 Fe4 N20 151.1(15)
C81 N11 Fe4 N20 -30.3(18)
C82 N11 Fe4 N12 -175.1(5)
C81 N11 Fe4 N12 3.4(4)
C147 N20 Fe4 N24 1.0(5)
C143 N20 Fe4 N24 -174.9(4)
C147 N20 Fe4 N19 -176.6(5)
C143 N20 Fe4 N19 7.4(4)
C147 N20 Fe4 N23 -81.3(5)
C143 N20 Fe4 N23 102.7(4)
C147 N20 Fe4 N11 131.2(16)
C143 N20 Fe4 N11 -44.8(18)
C147 N20 Fe4 N12 97.8(5)
C143 N20 Fe4 N12 -78.2(4)
C87 N12 Fe4 N24 95.2(5)
C83 N12 Fe4 N24 -92.7(4)
C87 N12 Fe4 N19 -84.1(5)
C83 N12 Fe4 N19 87.9(4)
C87 N12 Fe4 N23 167(2)
C83 N12 Fe4 N23 -21(2)
C87 N12 Fe4 N11 -179.0(5)
C83 N12 Fe4 N11 -6.9(4)
C87 N12 Fe4 N20 -2.6(5)
C83 N12 Fe4 N20 169.4(4)
